data_1566698
loop_
_publ_author_name
'Reinfandt, Niklas'
'Hauser, Adrian'
'M\"unzfeld, Luca'
'Roesky, Peter W.'

_publ_section_title
;
 From a nanoparticular solid-state material to molecular
 organo-f-element-polyarsenides
;
_journal_name_full 'Chemical Science'
_journal_paper_doi 10.1039/D1SC05797A
_journal_year 2022
_chemical_formula_moiety 'C52 H96 As7 K2 Nd O12 Si4, C6 H6'
_chemical_formula_sum 'C58 H102 As7 K2 Nd O12 Si4'
_chemical_formula_weight 1850.63
_space_group_crystal_system monoclinic
_space_group_IT_number 14
_space_group_name_Hall '-P 2yn'
_space_group_name_H-M_alt 'P 1 21/n 1'
_atom_sites_solution_hydrogens geom
_atom_sites_solution_primary dual
_audit_creation_date 2021-03-26
_audit_creation_method
;
Olex2 1.3
(compiled 2020.11.12 svn.r5f609507 for OlexSys, GUI svn.r6272)
;
_audit_update_record
;
2021-07-06 deposited with the CCDC.	2022-01-24 downloaded from the CCDC.
;
_cell_angle_alpha 90
_cell_angle_beta 98.6780(10)
_cell_angle_gamma 90
_cell_formula_units_Z 4
_cell_length_a 14.2709(2)
_cell_length_b 31.9950(6)
_cell_length_c 17.4941(3)
_cell_measurement_reflns_used 81775
_cell_measurement_temperature 100
_cell_measurement_theta_max 28.99
_cell_measurement_theta_min 2.24
_cell_volume 7896.3(2)
_computing_cell_refinement
;
X-Area Recipe 1.33.0.0 (STOE, 2015)
;
_computing_data_collection
;
X-Area Pilatus3_SV 1.31.150.0 (STOE, 2018)
;
_computing_data_reduction
;
X-Area Integrate 1.73.1.0 (STOE, 2018)
X-Area LANA 1.73.2.0 (STOE, 2018)
;
_computing_molecular_graphics 'Olex2 1.3 (Dolomanov et al., 2009)'
_computing_publication_material
;
STOE & Cie GmbH, X-Area, software package for collecting single-crystal or
multi-domain crystal data on STOE area-detector diffractometers, for image 
processing, for the correction and scaling of reflection intensities and 
for outlier rejection, version 1.84, Darmstadt 2018
;
_computing_structure_refinement 'SHELXL 2018/3 (Sheldrick, 2015)'
_computing_structure_solution 'SHELXT  (Sheldrick, 2015)'
_diffrn_ambient_temperature 100
_diffrn_detector Pilatus200K
_diffrn_detector_area_resol_mean 5.81
_diffrn_detector_type 'DECTRIS PILATUS 200K'
_diffrn_measured_fraction_theta_full 0.997
_diffrn_measured_fraction_theta_max 0.853
_diffrn_measurement_details
;
 1160 frames, detector distance = 100 mm
;
_diffrn_measurement_device 'Eulerian 4-circle diffractometer'
_diffrn_measurement_device_type 'STOE STADIVARI'
_diffrn_measurement_method 'rotation method, \w scans'
_diffrn_radiation_collimation '0.5 mm diameter, monocapillary'
_diffrn_radiation_monochromator 'plane graphite'
_diffrn_radiation_polarisn_norm 0
_diffrn_radiation_probe x-ray
_diffrn_radiation_type 'Mo K\a'
_diffrn_radiation_wavelength 0.71073
_diffrn_reflns_av_R_equivalents 0.0296
_diffrn_reflns_av_unetI/netI 0.0291
_diffrn_reflns_Laue_measured_fraction_full 0.997
_diffrn_reflns_Laue_measured_fraction_max 0.853
_diffrn_reflns_limit_h_max 16
_diffrn_reflns_limit_h_min -18
_diffrn_reflns_limit_k_max 39
_diffrn_reflns_limit_k_min -42
_diffrn_reflns_limit_l_max 22
_diffrn_reflns_limit_l_min -23
_diffrn_reflns_number 57719
_diffrn_reflns_point_group_measured_fraction_full 0.997
_diffrn_reflns_point_group_measured_fraction_max 0.853
_diffrn_reflns_theta_full 25.242
_diffrn_reflns_theta_max 29.104
_diffrn_reflns_theta_min 2.355
_diffrn_source 'Mo Genix 3D HF'
_diffrn_source_current 1.000
_diffrn_source_power 0.050
_diffrn_source_voltage 50
_exptl_absorpt_coefficient_mu 3.784
_exptl_absorpt_correction_T_max 0.5463
_exptl_absorpt_correction_T_min 0.2022
_exptl_absorpt_correction_type multi-scan
_exptl_absorpt_process_details
;
STOE X-Red32, absorption correction by Gaussian integration, analogous to
P. Coppens, "The Evaluation of Absorption and Extinction in Single-Crystal
Structure Analysis", published in: F. R. Ahmed (Editor), "Crystallographic
Computing", Munksgaard, Copenhagen (1970), 255 - 270.
Afterwards scaling of reflection intensities was performed within STOE LANA.
J. Koziskova, F. Hahn, J. Richter, J. Kozisek, "Comparison of different
absorption corrections on the model structure of tetrakis(\m~2~-acetato)-
diaqua-di-copper(II)", Acta Chimica Slovaca, vol. 9, no. 2, 2016, pp. 136 - 140.
;
_exptl_crystal_colour 'clear orange'
_exptl_crystal_colour_lustre clear
_exptl_crystal_colour_primary orange
_exptl_crystal_density_diffrn 1.557
_exptl_crystal_density_method 'not measured'
_exptl_crystal_description fragment
_exptl_crystal_F_000 3724
_exptl_crystal_size_max 0.347
_exptl_crystal_size_mid 0.199
_exptl_crystal_size_min 0.142
_refine_diff_density_max 3.375
_refine_diff_density_min -1.102
_refine_diff_density_rms 0.157
_refine_ls_extinction_method none
_refine_ls_goodness_of_fit_ref 1.168
_refine_ls_hydrogen_treatment constr
_refine_ls_matrix_type full
_refine_ls_number_parameters 946
_refine_ls_number_reflns 18080
_refine_ls_number_restraints 936
_refine_ls_restrained_S_all 1.145
_refine_ls_R_factor_all 0.0873
_refine_ls_R_factor_gt 0.0769
_refine_ls_shift/su_max 0.001
_refine_ls_shift/su_mean 0.000
_refine_ls_structure_factor_coef Fsqd
_refine_ls_weighting_details 'w=1/[\s^2^(Fo^2^)+(0.0635P)^2^+72.4491P] where P=(Fo^2^+2Fc^2^)/3'
_refine_ls_weighting_scheme calc
_refine_ls_wR_factor_gt 0.1898
_refine_ls_wR_factor_ref 0.1949
_reflns_d_resolution_high 0.731
_reflns_d_resolution_low 8.647
_reflns_Friedel_coverage 0.000
_reflns_limit_h_max 16
_reflns_limit_h_min -18
_reflns_limit_k_max 39
_reflns_limit_k_min -42
_reflns_limit_l_max 22
_reflns_limit_l_min -23
_reflns_number_gt 15489
_reflns_number_total 18080
_reflns_threshold_expression 'I > 2\s(I)'
_cod_data_source_file d1sc05797a2.cif
_cod_data_source_block nr115
_cod_database_code 1566698
_shelx_shelxl_version_number 2018/3
_shelx_space_group_comment
;
The symmetry employed for this shelxl refinement is uniquely defined
by the following loop, which should always be used as a source of
symmetry information in preference to the above space-group names.
They are only intended as comments.
;
_shelx_estimated_absorpt_t_max 0.616
_shelx_estimated_absorpt_t_min 0.353
_olex2_refinement_description
;
1. Fixed Uiso
 At 1.2 times of:
  All C(H) groups, All C(H,H) groups
 At 1.5 times of:
  All C(H,H,H) groups
2. Restrained distances
 O11A-C43A = O11A-C42A = O12A-C44A = O12A-C45A = O7A-C46A = O8A-C36A = O8A-
 C37A = O9A-C39A = O9A-C38A = O10A-C41A
 1.43 with sigma of 0.02
 O7A-C35A = O10A-C40A
 1.42 with sigma of 0.02
 C43A-C44A = C45A-C46A = C35A-C36A = C37A-C38A = C39A-C40A = C41A-C42A
 1.49 with sigma of 0.02
 O12B-C44B = O9B-C39B
 1.42 with sigma of 0.02
 O8B-C36B = O8B-C37B = O7B-C35B = O7B-C46B = O12B-C45B = O11B-C43B = O11B-C42B
 = O10B-C40B = O10B-C41B = O9B-C38B
 1.43 with sigma of 0.02
 C36B-C35B = C46B-C45B = C44B-C43B = C42B-C41B = C40B-C39B = C38B-C37B
 1.49 with sigma of 0.02
 O7A-C45A = O7A-C36A = O8A-C38A
 2.38 with sigma of 0.04
 O11A-C44A = O11A-C41A = O12A-C43A = O12A-C46A = O8A-C35A = O9A-C40A = O10A-
 C42A = O10A-C39A
 2.37 with sigma of 0.04
 O9A-C37A
 2.36 with sigma of 0.04
 O8B-C35B = O8B-C38B = O7B-C36B = O7B-C45B = O11B-C44B = O10B-C39B = O9B-C37B =
  O9B-C40B
 2.37 with sigma of 0.04
 O10B-C42B
 2.36 with sigma of 0.04
 O12B-C46B = O12B-C43B = O11B-C41B
 2.38 with sigma of 0.04
 O11A-C44A \\sim O12A-C46A \\sim O7A-C36A \\sim O8A-C38A \\sim O9A-C40A \\sim
O10A-C42A \\sim O12A-
 C43A \\sim O7A-C45A \\sim O8A-C35A \\sim O9A-C37A \\sim O10A-C39A \\sim
O11A-C41A
 with sigma of 0.04
 O11A-C43A \\sim O11A-C42A \\sim O12A-C44A \\sim O12A-C45A \\sim O7A-C46A \\sim
O7A-C35A \\sim O8A-
 C36A \\sim O8A-C37A \\sim O9A-C38A \\sim O9A-C39A \\sim O10A-C40A \\sim
O10A-C41A
 with sigma of 0.02
 C43A-C44A \\sim C45A-C46A \\sim C35A-C36A \\sim C37A-C38A \\sim C39A-C40A
\\sim C41A-C42A
 with sigma of 0.02
 C44A-C45A \\sim C46A-C35A \\sim C36A-C37A \\sim C38A-C39A \\sim C40A-C41A
\\sim C42A-C43A
 with sigma of 0.04
 O8B-C36B \\sim O8B-C37B \\sim O7B-C35B \\sim O7B-C46B \\sim O12B-C45B \\sim
O12B-C44B \\sim O11B-C43B
 \\sim O11B-C42B \\sim O10B-C41B \\sim O10B-C40B \\sim O9B-C39B \\sim O9B-C38B
 with sigma of 0.02
 C36B-C35B \\sim C46B-C45B \\sim C44B-C43B \\sim C42B-C41B \\sim C40B-C39B
\\sim C38B-C37B
 with sigma of 0.02
 C35B-C46B \\sim C45B-C44B \\sim C43B-C42B \\sim C41B-C40B \\sim C39B-C38B
\\sim C37B-C36B
 with sigma of 0.04
 O8B-C35B \\sim O7B-C45B \\sim O12B-C43B \\sim O11B-C41B \\sim O10B-C39B \\sim
O9B-C37B \\sim O7B-C36B
 \\sim O12B-C46B \\sim O11B-C44B \\sim O10B-C42B \\sim O9B-C40B \\sim O8B-C38B
 with sigma of 0.04
3. Uiso/Uaniso restraints and constraints
O11A \\sim O12A \\sim O7A \\sim O8A \\sim O9A \\sim O10A \\sim C43A \\sim C44A
\\sim C45A \\sim C46A \\sim C35A \\sim C36A \\sim C37A \\sim C38A \\sim C39A
\\sim C40A \\sim C41A \\sim C42A: within 2A with sigma of 0.04 and sigma for
terminal atoms of 0.08 within 2A
O8B \\sim O7B \\sim O12B \\sim O11B \\sim O10B \\sim O9B \\sim C36B \\sim C35B
\\sim C46B \\sim C45B \\sim C44B \\sim C43B \\sim C42B \\sim C41B \\sim C40B
\\sim C39B \\sim C38B \\sim C37B: within 2A with sigma of 0.04 and sigma for
terminal atoms of 0.08 within 2A
Si1B \\sim C1: within 2A with sigma of 0.001 and sigma for terminal atoms of
0.002 within 2A
Si1A \\sim C1: within 2A with sigma of 0.001 and sigma for terminal atoms of
0.002 within 2A
C7A \\sim Si1A: within 2A with sigma of 0.01 and sigma for terminal atoms of
0.02 within 2A
C7B \\sim Si1B: within 2A with sigma of 0.01 and sigma for terminal atoms of
0.02 within 2A
C8A \\sim Si1A: within 2A with sigma of 0.01 and sigma for terminal atoms of
0.02 within 2A
C6A \\sim Si1A: within 2A with sigma of 0.01 and sigma for terminal atoms of
0.02 within 2A
C6B \\sim Si1B: within 2A with sigma of 0.01 and sigma for terminal atoms of
0.02 within 2A
C8B \\sim Si1B: within 2A with sigma of 0.01 and sigma for terminal atoms of
0.02 within 2A
4. Rigid body (RIGU) restrains
 O11A, O12A, O7A, O8A, O9A, O10A, C43A, C44A, C45A, C46A, C35A, C36A, C37A,
 C38A, C39A, C40A, C41A, C42A
 with sigma for 1-2 distances of 0.004 and sigma for 1-3 distances of 0.004
 O8B, O7B, O12B, O11B, O10B, O9B, C36B, C35B, C46B, C45B, C44B, C43B, C42B,
 C41B, C40B, C39B, C38B, C37B
 with sigma for 1-2 distances of 0.004 and sigma for 1-3 distances of 0.004
 C52, C51, C50, C49, C48, C47
 with sigma for 1-2 distances of 0.001 and sigma for 1-3 distances of 0.001
 C53, C58, C57, C56, C55, C54
 with sigma for 1-2 distances of 0.01 and sigma for 1-3 distances of 0.01
5. Others
 Fixed Sof: Si1B(0.4) C8B(0.4) H8BA(0.4) H8BB(0.4) H8BC(0.4) C7A(0.6)
 H7AA(0.6) H7AB(0.6) H7AC(0.6) C6A(0.6) H6AA(0.6) H6AB(0.6) H6AC(0.6) O11A(0.6)
 O12A(0.6) O7A(0.6) O8A(0.6) O9A(0.6) O10A(0.6) C43A(0.6) H43A(0.6) H43B(0.6)
 C44A(0.6) H44A(0.6) H44B(0.6) C45A(0.6) H45A(0.6) H45B(0.6) C46A(0.6)
 H46A(0.6) H46B(0.6) C35A(0.6) H35A(0.6) H35B(0.6) C36A(0.6) H36A(0.6)
 H36B(0.6) C37A(0.6) H37A(0.6) H37B(0.6) C38A(0.6) H38A(0.6) H38B(0.6)
 C39A(0.6) H39A(0.6) H39B(0.6) C40A(0.6) H40A(0.6) H40B(0.6) C41A(0.6)
 H41A(0.6) H41B(0.6) C42A(0.6) H42A(0.6) H42B(0.6) O8B(0.4) O7B(0.4) O12B(0.4)
 O11B(0.4) O10B(0.4) O9B(0.4) C36B(0.4) H36C(0.4) H36D(0.4) C35B(0.4) H35C(0.4)
 H35D(0.4) C46B(0.4) H46C(0.4) H46D(0.4) C45B(0.4) H45C(0.4) H45D(0.4)
 C44B(0.4) H44C(0.4) H44D(0.4) C43B(0.4) H43C(0.4) H43D(0.4) C42B(0.4)
 H42C(0.4) H42D(0.4) C41B(0.4) H41C(0.4) H41D(0.4) C40B(0.4) H40C(0.4)
 H40D(0.4) C39B(0.4) H39C(0.4) H39D(0.4) C38B(0.4) H38C(0.4) H38D(0.4)
 C37B(0.4) H37C(0.4) H37D(0.4) C7B(0.4) H7BA(0.4) H7BB(0.4) H7BC(0.4) C6B(0.4)
 H6BA(0.4) H6BB(0.4) H6BC(0.4) Si1A(0.6) C8A(0.6) H8AA(0.6) H8AB(0.6) H8AC(0.6)
6.a Secondary CH2 refined with riding coordinates:
 C25(H25A,H25B), C23(H23A,H23B), C26(H26A,H26B), C32(H32A,H32B), C27(H27A,
 H27B), C28(H28A,H28B), C30(H30A,H30B), C29(H29A,H29B), C31(H31A,H31B),
 C33(H33A,H33B), C34(H34A,H34B), C24(H24A,H24B), C43A(H43A,H43B), C44A(H44A,
 H44B), C45A(H45A,H45B), C46A(H46A,H46B), C35A(H35A,H35B), C36A(H36A,H36B),
 C37A(H37A,H37B), C38A(H38A,H38B), C39A(H39A,H39B), C40A(H40A,H40B), C41A(H41A,
 H41B), C42A(H42A,H42B), C36B(H36C,H36D), C35B(H35C,H35D), C46B(H46C,H46D),
 C45B(H45C,H45D), C44B(H44C,H44D), C43B(H43C,H43D), C42B(H42C,H42D), C41B(H41C,
 H41D), C40B(H40C,H40D), C39B(H39C,H39D), C38B(H38C,H38D), C37B(H37C,H37D)
6.b Aromatic/amide H refined with riding coordinates:
 C13(H13), C15(H15), C5(H5), C3(H3), C2(H2), C16(H16), C53(H53), C54(H54),
 C55(H55), C56(H56), C57(H57), C58(H58), C47(H47), C48(H48), C49(H49), C50(H50),
  C51(H51), C52(H52)
6.c Fitted hexagon refined as free rotating group:
 C53(C54,C55,C56,C57,C58), C47(C48,C49,C50,C51,C52)
6.d Idealised Me refined as rotating group:
 C10(H10A,H10B,H10C), C22(H22A,H22B,H22C), C20(H20A,H20B,H20C), C19(H19A,H19B,
 H19C), C17(H17A,H17B,H17C), C11(H11A,H11B,H11C), C21(H21A,H21B,H21C), C8B(H8BA,
 H8BB,H8BC), C9(H9A,H9B,H9C), C18(H18A,H18B,H18C), C7A(H7AA,H7AB,H7AC),
 C6A(H6AA,H6AB,H6AC), C7B(H7BA,H7BB,H7BC), C6B(H6BA,H6BB,H6BC), C8A(H8AA,H8AB,
 H8AC)
;
_olex2_diffrn_ambient_temperature_device 'Oxford Cryosystems'
_olex2_exptl_crystal_mounting_method 'The crystal was mounted on a MITIGEN holder in mineral oil'
_olex2_submission_special_instructions 'No special instructions were received'

loop_
_space_group_symop_operation_xyz
'x, y, z'
'-x+1/2, y+1/2, -z+1/2'
'-x, -y, -z'
'x-1/2, -y-1/2, z-1/2'

loop_
_atom_site_label
_atom_site_type_symbol
_atom_site_fract_x
_atom_site_fract_y
_atom_site_fract_z
_atom_site_U_iso_or_equiv
_atom_site_adp_type
_atom_site_occupancy
_atom_site_site_symmetry_order
_atom_site_calc_flag
_atom_site_refinement_flags_posn
_atom_site_refinement_flags_adp
_atom_site_refinement_flags_occupancy
_atom_site_disorder_assembly
_atom_site_disorder_group
Nd1 Nd 0.20817(3) 0.91369(2) 0.16050(3) 0.03543(11) Uani 1 1 d . . . . .
As5 As 0.21877(6) 0.93377(3) 0.36953(5) 0.0420(2) Uani 1 1 d . . . . .
As7 As 0.37829(6) 0.94088(3) 0.33234(5) 0.0427(2) Uani 1 1 d . . . . .
As2 As 0.15030(6) 0.87393(3) 0.30105(5) 0.03981(19) Uani 1 1 d . . . . .
As4 As 0.39379(5) 0.88495(3) 0.24499(5) 0.03839(18) Uani 1 1 d . . . . .
As3 As 0.36244(6) 0.83339(3) 0.43028(5) 0.0472(2) Uani 1 1 d . . . . .
As1 As 0.29436(6) 0.83367(3) 0.29749(5) 0.04036(19) Uani 1 1 d . . . . .
K1 K 0.12315(14) 0.84286(6) 0.48358(11) 0.0488(4) Uani 1 1 d . . . . .
Si4 Si 0.38735(18) 1.01696(7) 0.12951(17) 0.0495(6) Uani 1 1 d . . . . .
As6 As 0.35879(6) 0.90555(3) 0.45581(5) 0.0469(2) Uani 1 1 d . . . . .
Si2 Si 0.32861(18) 0.87348(8) -0.03234(14) 0.0479(5) Uani 1 1 d . . . . .
Si3 Si 0.02233(18) 1.00620(9) 0.22661(16) 0.0508(6) Uani 1 1 d . . . . .
Si1B Si -0.0544(19) 0.8677(9) 0.0625(14) 0.0599(18) Uani 0.4 1 d . U P A 2
O5 O 0.0857(5) 0.9171(2) 0.5733(4) 0.0601(17) Uani 1 1 d . . . . .
O2 O 0.0882(5) 0.7579(2) 0.4455(5) 0.0631(18) Uani 1 1 d . . . . .
O4 O -0.0458(5) 0.8959(2) 0.4465(4) 0.0558(16) Uani 1 1 d . . . . .
C13 C 0.2136(6) 1.0003(2) 0.1932(5) 0.0409(17) Uani 1 1 d . . . . .
H13 H 0.239967 1.008451 0.244122 0.049 Uiso 1 1 calc R U . . .
O1 O 0.2021(5) 0.7758(3) 0.5850(4) 0.066(2) Uani 1 1 d . . . . .
O6 O 0.2306(5) 0.8611(3) 0.6278(4) 0.072(2) Uani 1 1 d . . . . .
C1 C 0.0823(7) 0.8640(4) 0.0622(6) 0.0597(17) Uani 1 1 d . U . . .
O3 O -0.0651(5) 0.8123(2) 0.4004(4) 0.0561(16) Uani 1 1 d . . . . .
C15 C 0.1981(6) 0.9840(3) 0.0665(5) 0.0460(19) Uani 1 1 d . . . . .
H15 H 0.211043 0.979183 0.015470 0.055 Uiso 1 1 calc R U . . .
C10 C 0.4466(6) 0.8618(3) 0.0255(5) 0.0473(19) Uani 1 1 d . . . . .
H10A H 0.494811 0.860830 -0.008831 0.071 Uiso 1 1 calc R U . . .
H10B H 0.443989 0.834689 0.051268 0.071 Uiso 1 1 calc R U . . .
H10C H 0.462847 0.883653 0.064446 0.071 Uiso 1 1 calc R U . . .
C5 C 0.1398(6) 0.8834(3) 0.0136(5) 0.0467(19) Uani 1 1 d . . . . .
H5 H 0.118006 0.903929 -0.024129 0.056 Uiso 1 1 calc R U . . .
C14 C 0.2667(6) 0.9957(2) 0.1305(5) 0.0419(18) Uani 1 1 d . . . . .
C3 C 0.2340(6) 0.8383(2) 0.0885(5) 0.0438(18) Uani 1 1 d . . . . .
H3 H 0.287488 0.822625 0.111333 0.053 Uiso 1 1 calc R U . . .
C2 C 0.1421(7) 0.8356(3) 0.1089(5) 0.048(2) Uani 1 1 d . . . . .
H2 H 0.123566 0.817690 0.147318 0.057 Uiso 1 1 calc R U . . .
C22 C 0.3746(8) 1.0576(4) 0.0514(8) 0.079(4) Uani 1 1 d . . . . .
H22A H 0.348266 1.044733 0.001943 0.118 Uiso 1 1 calc R U . . .
H22B H 0.436936 1.069571 0.047377 0.118 Uiso 1 1 calc R U . . .
H22C H 0.332053 1.079772 0.063905 0.118 Uiso 1 1 calc R U . . .
C20 C 0.4754(7) 0.9776(3) 0.1077(8) 0.066(3) Uani 1 1 d . . . . .
H20A H 0.485346 0.956818 0.149318 0.099 Uiso 1 1 calc R U . . .
H20B H 0.535519 0.991508 0.103474 0.099 Uiso 1 1 calc R U . . .
H20C H 0.451616 0.963603 0.058712 0.099 Uiso 1 1 calc R U . . .
C19 C 0.0757(8) 1.0435(4) 0.3041(7) 0.068(3) Uani 1 1 d . . . . .
H19A H 0.025892 1.054235 0.331732 0.102 Uiso 1 1 calc R U . . .
H19B H 0.105314 1.066858 0.280407 0.102 Uiso 1 1 calc R U . . .
H19C H 0.123671 1.028941 0.340461 0.102 Uiso 1 1 calc R U . . .
C16 C 0.1090(6) 0.9805(3) 0.0897(6) 0.050(2) Uani 1 1 d . . . . .
H16 H 0.052360 0.972258 0.057448 0.060 Uiso 1 1 calc R U . . .
C25 C 0.0011(8) 0.7443(3) 0.4028(8) 0.073(3) Uani 1 1 d . . . . .
H25A H -0.042986 0.735842 0.438561 0.088 Uiso 1 1 calc R U . . .
H25B H 0.012084 0.719884 0.370530 0.088 Uiso 1 1 calc R U . . .
C23 C 0.2201(9) 0.7420(4) 0.5356(7) 0.074(3) Uani 1 1 d . . . . .
H23A H 0.254410 0.719344 0.566657 0.088 Uiso 1 1 calc R U . . .
H23B H 0.259872 0.751807 0.497518 0.088 Uiso 1 1 calc R U . . .
C17 C -0.0359(7) 0.9635(4) 0.2744(7) 0.070(3) Uani 1 1 d . . . . .
H17A H 0.009735 0.951223 0.315699 0.105 Uiso 1 1 calc R U . . .
H17B H -0.058434 0.941955 0.236181 0.105 Uiso 1 1 calc R U . . .
H17C H -0.089793 0.974905 0.296332 0.105 Uiso 1 1 calc R U . . .
C26 C -0.0409(8) 0.7794(3) 0.3524(7) 0.062(3) Uani 1 1 d . . . . .
H26A H 0.005396 0.789554 0.319841 0.074 Uiso 1 1 calc R U . . .
H26B H -0.098188 0.769656 0.317993 0.074 Uiso 1 1 calc R U . . .
C11 C 0.3284(7) 0.9257(4) -0.0797(7) 0.065(3) Uani 1 1 d . . . . .
H11A H 0.345312 0.947211 -0.040239 0.097 Uiso 1 1 calc R U . . .
H11B H 0.265127 0.931439 -0.108031 0.097 Uiso 1 1 calc R U . . .
H11C H 0.374710 0.925757 -0.115783 0.097 Uiso 1 1 calc R U . . .
C12 C 0.1165(6) 0.9911(3) 0.1690(5) 0.0440(19) Uani 1 1 d . . . . .
C32 C 0.2156(9) 0.8984(5) 0.6696(6) 0.080(4) Uani 1 1 d . . . . .
H32A H 0.276505 0.908425 0.698286 0.096 Uiso 1 1 calc R U . . .
H32B H 0.172030 0.892540 0.707350 0.096 Uiso 1 1 calc R U . . .
C27 C -0.1127(7) 0.8454(3) 0.3578(6) 0.060(2) Uani 1 1 d . . . . .
H27A H -0.172640 0.835116 0.327690 0.072 Uiso 1 1 calc R U . . .
H27B H -0.072720 0.856783 0.321121 0.072 Uiso 1 1 calc R U . . .
C21 C 0.4318(11) 1.0418(4) 0.2221(8) 0.091(4) Uani 1 1 d . . . . .
H21A H 0.381259 1.058560 0.239106 0.136 Uiso 1 1 calc R U . . .
H21B H 0.485525 1.059964 0.215996 0.136 Uiso 1 1 calc R U . . .
H21C H 0.452469 1.020271 0.260792 0.136 Uiso 1 1 calc R U . . .
C28 C -0.1334(7) 0.8789(3) 0.4130(7) 0.065(3) Uani 1 1 d . . . . .
H28A H -0.173850 0.900893 0.385087 0.077 Uiso 1 1 calc R U . . .
H28B H -0.166922 0.866971 0.453476 0.077 Uiso 1 1 calc R U . . .
C8B C -0.075(4) 0.8319(15) 0.144(4) 0.071(9) Uani 0.4 1 d . U P A 2
H8BA H -0.047667 0.804409 0.136066 0.106 Uiso 0.4 1 calc R U P A 2
H8BB H -0.143422 0.828961 0.144015 0.106 Uiso 0.4 1 calc R U P A 2
H8BC H -0.045133 0.843669 0.193022 0.106 Uiso 0.4 1 calc R U P A 2
C9 C 0.3083(9) 0.8327(5) -0.1085(7) 0.082(4) Uani 1 1 d . . . . .
H9A H 0.362262 0.832035 -0.137160 0.122 Uiso 1 1 calc R U . . .
H9B H 0.250314 0.839214 -0.144152 0.122 Uiso 1 1 calc R U . . .
H9C H 0.301613 0.805429 -0.084555 0.122 Uiso 1 1 calc R U . . .
C30 C 0.0360(8) 0.9477(3) 0.5241(7) 0.064(3) Uani 1 1 d . . . . .
H30A H 0.071697 0.954407 0.481277 0.077 Uiso 1 1 calc R U . . .
H30B H 0.029078 0.973645 0.553513 0.077 Uiso 1 1 calc R U . . .
C4 C 0.2340(6) 0.8683(3) 0.0284(5) 0.0435(18) Uani 1 1 d . . . . .
C29 C -0.0586(7) 0.9308(3) 0.4926(7) 0.060(2) Uani 1 1 d . . . . .
H29A H -0.092883 0.922512 0.535350 0.071 Uiso 1 1 calc R U . . .
H29B H -0.096520 0.952377 0.461179 0.071 Uiso 1 1 calc R U . . .
C18 C -0.0705(9) 1.0346(5) 0.1611(7) 0.085(4) Uani 1 1 d . . . . .
H18A H -0.125503 1.039376 0.187432 0.127 Uiso 1 1 calc R U . . .
H18B H -0.089795 1.017957 0.114338 0.127 Uiso 1 1 calc R U . . .
H18C H -0.045370 1.061546 0.146814 0.127 Uiso 1 1 calc R U . . .
C31 C 0.1735(8) 0.9310(4) 0.6130(6) 0.073(3) Uani 1 1 d . . . . .
H31A H 0.164328 0.957260 0.640757 0.088 Uiso 1 1 calc R U . . .
H31B H 0.217326 0.936685 0.575464 0.088 Uiso 1 1 calc R U . . .
C33 C 0.2634(8) 0.8275(5) 0.6786(6) 0.089(5) Uani 1 1 d . . . . .
H33A H 0.213566 0.819473 0.709455 0.107 Uiso 1 1 calc R U . . .
H33B H 0.320235 0.836376 0.714540 0.107 Uiso 1 1 calc R U . . .
C34 C 0.2876(8) 0.7906(5) 0.6304(7) 0.084(4) Uani 1 1 d . . . . .
H34A H 0.333273 0.799277 0.596093 0.101 Uiso 1 1 calc R U . . .
H34B H 0.316936 0.768007 0.664636 0.101 Uiso 1 1 calc R U . . .
C7A C -0.100(2) 0.9138(11) 0.0261(18) 0.096(8) Uani 0.6 1 d . U P A 1
H7AA H -0.067718 0.934767 0.061821 0.144 Uiso 0.6 1 calc R U P A 1
H7AB H -0.167184 0.912981 0.030955 0.144 Uiso 0.6 1 calc R U P A 1
H7AC H -0.092517 0.921288 -0.027026 0.144 Uiso 0.6 1 calc R U P A 1
C24 C 0.1315(9) 0.7267(4) 0.4964(8) 0.080(4) Uani 1 1 d . . . . .
H24A H 0.142104 0.701179 0.466765 0.097 Uiso 1 1 calc R U . . .
H24B H 0.089425 0.719340 0.534476 0.097 Uiso 1 1 calc R U . . .
C6A C -0.091(3) 0.8197(10) -0.025(2) 0.102(8) Uani 0.6 1 d . U P A 1
H6AA H -0.159996 0.818165 -0.030933 0.152 Uiso 0.6 1 calc R U P A 1
H6AB H -0.063472 0.792607 -0.007891 0.152 Uiso 0.6 1 calc R U P A 1
H6AC H -0.071496 0.827037 -0.074919 0.152 Uiso 0.6 1 calc R U P A 1
C53 C 0.4752(8) 0.6727(4) 0.2312(6) 0.115(5) Uani 1 1 d G . . . .
H53 H 0.497219 0.651938 0.268466 0.138 Uiso 1 1 calc R U . . .
C54 C 0.4783(7) 0.6655(3) 0.1533(7) 0.092(4) Uani 1 1 d G . . . .
H54 H 0.502448 0.639763 0.137284 0.110 Uiso 1 1 calc R U . . .
C55 C 0.4460(8) 0.6958(4) 0.0988(5) 0.108(5) Uani 1 1 d G . . . .
H55 H 0.448148 0.690880 0.045548 0.130 Uiso 1 1 calc R U . . .
C56 C 0.4107(8) 0.7334(3) 0.1222(7) 0.120(6) Uani 1 1 d G . . . .
H56 H 0.388618 0.754172 0.084993 0.144 Uiso 1 1 calc R U . . .
C57 C 0.4076(8) 0.7407(3) 0.2002(8) 0.126(6) Uani 1 1 d G . . . .
H57 H 0.383388 0.766348 0.216174 0.151 Uiso 1 1 calc R U . . .
C58 C 0.4398(9) 0.7103(4) 0.2547(5) 0.130(6) Uani 1 1 d G . . . .
H58 H 0.437688 0.715231 0.307911 0.156 Uiso 1 1 calc R U . . .
C47 C 0.1586(8) 0.6669(3) 0.3115(7) 0.123(5) Uani 1 1 d G . . . .
H47 H 0.194106 0.648618 0.347762 0.147 Uiso 1 1 calc R U . . .
C48 C 0.1899(7) 0.7075(4) 0.3027(6) 0.108(4) Uani 1 1 d G . . . .
H48 H 0.246785 0.716989 0.333004 0.130 Uiso 1 1 calc R U . . .
C49 C 0.1380(8) 0.7341(2) 0.2497(6) 0.099(4) Uani 1 1 d G . . . .
H49 H 0.159373 0.761901 0.243661 0.119 Uiso 1 1 calc R U . . .
C50 C 0.0548(8) 0.7202(3) 0.2053(6) 0.110(4) Uani 1 1 d G . . . .
H50 H 0.019280 0.738443 0.169076 0.132 Uiso 1 1 calc R U . . .
C51 C 0.0235(7) 0.6796(4) 0.2141(7) 0.129(5) Uani 1 1 d G . . . .
H51 H -0.033400 0.670073 0.183833 0.155 Uiso 1 1 calc R U . . .
C52 C 0.0754(9) 0.6529(3) 0.2672(8) 0.129(5) Uani 1 1 d G . . . .
H52 H 0.054011 0.625161 0.273176 0.154 Uiso 1 1 calc R U . . .
K2 K 0.59266(14) 0.86920(8) 0.38545(12) 0.0589(5) Uani 1 1 d . . . . .
O11A O 0.6736(10) 0.8636(4) 0.2320(9) 0.061(3) Uani 0.6 1 d D U P B 1
O12A O 0.6319(9) 0.7917(4) 0.3091(7) 0.069(3) Uani 0.6 1 d D U P B 1
O7A O 0.6715(11) 0.7925(5) 0.4681(7) 0.079(4) Uani 0.6 1 d D U P B 1
O8A O 0.6516(11) 0.8679(5) 0.5475(9) 0.093(4) Uani 0.6 1 d D U P B 1
O9A O 0.6720(11) 0.9422(5) 0.4679(8) 0.093(4) Uani 0.6 1 d D U P B 1
O10A O 0.6491(10) 0.9407(4) 0.3067(9) 0.077(4) Uani 0.6 1 d D U P B 1
C43A C 0.6285(12) 0.8291(4) 0.1927(9) 0.067(4) Uani 0.6 1 d D U P B 1
H43A H 0.644216 0.827620 0.139553 0.081 Uiso 0.6 1 calc R U P B 1
H43B H 0.558849 0.831731 0.189345 0.081 Uiso 0.6 1 calc R U P B 1
C44A C 0.6621(13) 0.7908(4) 0.2366(8) 0.068(4) Uani 0.6 1 d D U P B 1
H44A H 0.636440 0.765671 0.207671 0.082 Uiso 0.6 1 calc R U P B 1
H44B H 0.732209 0.789405 0.243203 0.082 Uiso 0.6 1 calc R U P B 1
C45A C 0.6608(17) 0.7555(5) 0.3522(9) 0.088(5) Uani 0.6 1 d D U P B 1
H45A H 0.730804 0.753132 0.359412 0.106 Uiso 0.6 1 calc R U P B 1
H45B H 0.633782 0.730384 0.323881 0.106 Uiso 0.6 1 calc R U P B 1
C46A C 0.6279(15) 0.7577(5) 0.4289(9) 0.084(5) Uani 0.6 1 d D U P B 1
H46A H 0.558103 0.760766 0.422069 0.101 Uiso 0.6 1 calc R U P B 1
H46B H 0.645579 0.731905 0.458775 0.101 Uiso 0.6 1 calc R U P B 1
C35A C 0.655(2) 0.7940(6) 0.5456(9) 0.109(7) Uani 0.6 1 d D U P B 1
H35A H 0.683502 0.769042 0.573679 0.130 Uiso 0.6 1 calc R U P B 1
H35B H 0.586353 0.793867 0.547367 0.130 Uiso 0.6 1 calc R U P B 1
C36A C 0.6987(16) 0.8326(5) 0.5835(11) 0.101(6) Uani 0.6 1 d D U P B 1
H36A H 0.692911 0.832351 0.639170 0.121 Uiso 0.6 1 calc R U P B 1
H36B H 0.766899 0.833750 0.578646 0.121 Uiso 0.6 1 calc R U P B 1
C37A C 0.6838(17) 0.9052(5) 0.5850(11) 0.102(6) Uani 0.6 1 d D U P B 1
H37A H 0.753702 0.906881 0.589312 0.123 Uiso 0.6 1 calc R U P B 1
H37B H 0.666931 0.905566 0.637811 0.123 Uiso 0.6 1 calc R U P B 1
C38A C 0.6400(18) 0.9416(6) 0.5405(11) 0.103(6) Uani 0.6 1 d D U P B 1
H38A H 0.570037 0.939204 0.533254 0.124 Uiso 0.6 1 calc R U P B 1
H38B H 0.658376 0.967827 0.568849 0.124 Uiso 0.6 1 calc R U P B 1
C39A C 0.6384(17) 0.9770(6) 0.4233(10) 0.094(6) Uani 0.6 1 d D U P B 1
H39A H 0.657353 1.002982 0.452265 0.113 Uiso 0.6 1 calc R U P B 1
H39B H 0.568365 0.976162 0.412066 0.113 Uiso 0.6 1 calc R U P B 1
C40A C 0.6788(13) 0.9766(5) 0.3497(10) 0.084(5) Uani 0.6 1 d D U P B 1
H40A H 0.657690 1.001818 0.319124 0.100 Uiso 0.6 1 calc R U P B 1
H40B H 0.748831 0.977091 0.361182 0.100 Uiso 0.6 1 calc R U P B 1
C41A C 0.6928(14) 0.9371(5) 0.2401(11) 0.085(5) Uani 0.6 1 d D U P B 1
H41A H 0.761835 0.932913 0.255329 0.102 Uiso 0.6 1 calc R U P B 1
H41B H 0.683202 0.963236 0.209596 0.102 Uiso 0.6 1 calc R U P B 1
C42A C 0.6522(14) 0.9013(4) 0.1920(9) 0.073(4) Uani 0.6 1 d D U P B 1
H42A H 0.582591 0.904564 0.179456 0.087 Uiso 0.6 1 calc R U P B 1
H42B H 0.678698 0.900824 0.142827 0.087 Uiso 0.6 1 calc R U P B 1
O8B O 0.6512(15) 0.9093(5) 0.5306(9) 0.071(5) Uani 0.4 1 d D U P B 2
O7B O 0.6773(15) 0.8260(5) 0.5151(12) 0.081(5) Uani 0.4 1 d D U P B 2
O12B O 0.6365(19) 0.7910(7) 0.3661(12) 0.099(7) Uani 0.4 1 d D U P B 2
O11B O 0.6721(19) 0.8422(7) 0.2435(14) 0.088(6) Uani 0.4 1 d D U P B 2
O10B O 0.6514(14) 0.9314(7) 0.2635(12) 0.082(6) Uani 0.4 1 d D U P B 2
O9B O 0.6624(16) 0.9631(7) 0.4113(10) 0.070(5) Uani 0.4 1 d D U P B 2
C36B C 0.694(3) 0.8857(6) 0.5953(13) 0.089(8) Uani 0.4 1 d D U P B 2
H36C H 0.677185 0.897945 0.643398 0.107 Uiso 0.4 1 calc R U P B 2
H36D H 0.763639 0.886394 0.598362 0.107 Uiso 0.4 1 calc R U P B 2
C35B C 0.660(3) 0.8418(6) 0.5875(14) 0.105(9) Uani 0.4 1 d D U P B 2
H35C H 0.694011 0.824666 0.629952 0.126 Uiso 0.4 1 calc R U P B 2
H35D H 0.591435 0.840681 0.590520 0.126 Uiso 0.4 1 calc R U P B 2
C46B C 0.642(3) 0.7844(7) 0.5012(16) 0.106(9) Uani 0.4 1 d D U P B 2
H46C H 0.572297 0.784502 0.492962 0.127 Uiso 0.4 1 calc R U P B 2
H46D H 0.664826 0.766523 0.546442 0.127 Uiso 0.4 1 calc R U P B 2
C45B C 0.678(3) 0.7678(9) 0.4315(13) 0.112(10) Uani 0.4 1 d D U P B 2
H45C H 0.747590 0.770237 0.437893 0.135 Uiso 0.4 1 calc R U P B 2
H45D H 0.660586 0.737959 0.424462 0.135 Uiso 0.4 1 calc R U P B 2
C44B C 0.656(2) 0.7743(8) 0.2952(13) 0.095(8) Uani 0.4 1 d D U P B 2
H44C H 0.623475 0.747117 0.284858 0.114 Uiso 0.4 1 calc R U P B 2
H44D H 0.725169 0.769601 0.298020 0.114 Uiso 0.4 1 calc R U P B 2
C43B C 0.623(2) 0.8040(8) 0.2324(14) 0.098(8) Uani 0.4 1 d D U P B 2
H43C H 0.632571 0.791797 0.182186 0.118 Uiso 0.4 1 calc R U P B 2
H43D H 0.554185 0.809106 0.230759 0.118 Uiso 0.4 1 calc R U P B 2
C42B C 0.6475(18) 0.8718(7) 0.1836(13) 0.085(6) Uani 0.4 1 d D U P B 2
H42C H 0.577889 0.875863 0.174485 0.101 Uiso 0.4 1 calc R U P B 2
H42D H 0.666993 0.861347 0.135132 0.101 Uiso 0.4 1 calc R U P B 2
C41B C 0.6949(19) 0.9123(7) 0.2050(15) 0.088(7) Uani 0.4 1 d D U P B 2
H41C H 0.763009 0.907580 0.223984 0.105 Uiso 0.4 1 calc R U P B 2
H41D H 0.689593 0.930754 0.159156 0.105 Uiso 0.4 1 calc R U P B 2
C40B C 0.6800(17) 0.9732(7) 0.2814(13) 0.089(7) Uani 0.4 1 d D U P B 2
H40C H 0.663527 0.991153 0.235247 0.107 Uiso 0.4 1 calc R U P B 2
H40D H 0.749504 0.974369 0.297560 0.107 Uiso 0.4 1 calc R U P B 2
C39B C 0.6303(16) 0.9881(7) 0.3452(10) 0.074(6) Uani 0.4 1 d D U P B 2
H39C H 0.645244 1.017913 0.356445 0.089 Uiso 0.4 1 calc R U P B 2
H39D H 0.560883 0.985254 0.330441 0.089 Uiso 0.4 1 calc R U P B 2
C38B C 0.623(2) 0.9764(7) 0.4772(11) 0.078(6) Uani 0.4 1 d D U P B 2
H38C H 0.553772 0.971687 0.468664 0.093 Uiso 0.4 1 calc R U P B 2
H38D H 0.634667 1.006716 0.485770 0.093 Uiso 0.4 1 calc R U P B 2
C37B C 0.667(2) 0.9527(6) 0.5460(11) 0.075(7) Uani 0.4 1 d D U P B 2
H37C H 0.736419 0.958386 0.556277 0.090 Uiso 0.4 1 calc R U P B 2
H37D H 0.639307 0.961081 0.591997 0.090 Uiso 0.4 1 calc R U P B 2
C7B C -0.104(2) 0.9202(13) 0.062(2) 0.068(7) Uani 0.4 1 d . U P A 2
H7BA H -0.101608 0.930056 0.115401 0.101 Uiso 0.4 1 calc R U P A 2
H7BB H -0.170086 0.919735 0.036527 0.101 Uiso 0.4 1 calc R U P A 2
H7BC H -0.067226 0.939135 0.034053 0.101 Uiso 0.4 1 calc R U P A 2
C6B C -0.105(3) 0.8383(10) -0.030(2) 0.060(7) Uani 0.4 1 d . U P A 2
H6BA H -0.095856 0.855139 -0.075332 0.090 Uiso 0.4 1 calc R U P A 2
H6BB H -0.172387 0.833020 -0.030687 0.090 Uiso 0.4 1 calc R U P A 2
H6BC H -0.071330 0.811571 -0.031966 0.090 Uiso 0.4 1 calc R U P A 2
Si1A Si -0.0459(12) 0.8617(5) 0.0500(9) 0.0603(17) Uani 0.6 1 d . U P A 1
C8A C -0.086(3) 0.8442(9) 0.144(3) 0.066(7) Uani 0.6 1 d . U P A 1
H8AA H -0.059039 0.862876 0.186454 0.099 Uiso 0.6 1 calc R U P A 1
H8AB H -0.064076 0.815542 0.156549 0.099 Uiso 0.6 1 calc R U P A 1
H8AC H -0.155314 0.845054 0.138851 0.099 Uiso 0.6 1 calc R U P A 1

loop_
_atom_site_aniso_label
_atom_site_aniso_U_11
_atom_site_aniso_U_22
_atom_site_aniso_U_33
_atom_site_aniso_U_23
_atom_site_aniso_U_13
_atom_site_aniso_U_12
Nd1 0.0306(2) 0.0307(2) 0.0463(2) 0.00802(16) 0.00996(16) -0.00013(15)
As5 0.0369(4) 0.0407(4) 0.0506(5) 0.0050(4) 0.0136(3) 0.0058(3)
As7 0.0361(4) 0.0360(4) 0.0574(5) -0.0002(4) 0.0120(4) -0.0043(3)
As2 0.0317(4) 0.0427(4) 0.0462(4) 0.0105(3) 0.0097(3) -0.0037(3)
As4 0.0289(4) 0.0400(4) 0.0477(4) 0.0031(3) 0.0106(3) 0.0009(3)
As3 0.0450(5) 0.0488(5) 0.0483(5) 0.0131(4) 0.0084(4) 0.0079(4)
As1 0.0411(4) 0.0326(4) 0.0483(4) 0.0056(3) 0.0096(3) 0.0008(3)
K1 0.0464(10) 0.0516(11) 0.0492(10) 0.0136(8) 0.0104(8) 0.0017(8)
Si4 0.0503(14) 0.0330(11) 0.0697(16) 0.0088(11) 0.0237(12) -0.0010(10)
As6 0.0406(4) 0.0543(5) 0.0460(5) -0.0007(4) 0.0076(4) 0.0021(4)
Si2 0.0442(13) 0.0551(15) 0.0440(12) 0.0026(11) 0.0057(10) -0.0002(11)
Si3 0.0410(12) 0.0565(15) 0.0574(14) 0.0110(12) 0.0158(11) 0.0156(11)
Si1B 0.041(3) 0.070(5) 0.067(4) -0.002(3) 0.004(3) -0.014(3)
O5 0.057(4) 0.068(4) 0.060(4) -0.009(3) 0.022(3) -0.017(3)
O2 0.057(4) 0.049(4) 0.083(5) 0.023(3) 0.012(4) 0.001(3)
O4 0.048(4) 0.060(4) 0.060(4) 0.003(3) 0.010(3) 0.003(3)
C13 0.040(4) 0.026(4) 0.057(5) 0.009(3) 0.011(4) 0.005(3)
O1 0.051(4) 0.080(5) 0.070(5) 0.030(4) 0.013(3) 0.010(4)
O6 0.062(4) 0.104(6) 0.052(4) 0.006(4) 0.015(3) -0.007(4)
C1 0.041(3) 0.070(4) 0.067(4) -0.002(3) 0.004(2) -0.014(3)
O3 0.048(4) 0.057(4) 0.060(4) 0.001(3) -0.001(3) 0.003(3)
C15 0.049(5) 0.037(4) 0.055(5) 0.015(4) 0.019(4) 0.007(4)
C10 0.049(5) 0.043(5) 0.048(5) 0.001(4) 0.004(4) 0.004(4)
C5 0.044(5) 0.045(5) 0.048(4) 0.009(4) -0.002(4) -0.008(4)
C14 0.041(4) 0.032(4) 0.055(5) 0.009(3) 0.015(4) 0.002(3)
C3 0.049(5) 0.028(4) 0.052(5) 0.000(3) 0.003(4) -0.006(3)
C2 0.060(5) 0.037(4) 0.048(5) 0.009(4) 0.013(4) -0.010(4)
C22 0.062(6) 0.060(6) 0.124(10) 0.045(7) 0.049(7) 0.014(5)
C20 0.045(5) 0.047(5) 0.111(9) 0.006(5) 0.029(6) -0.001(4)
C19 0.066(7) 0.073(7) 0.072(7) 0.008(6) 0.034(6) 0.019(5)
C16 0.040(4) 0.047(5) 0.063(5) 0.015(4) 0.007(4) 0.007(4)
C25 0.062(7) 0.046(6) 0.115(10) 0.011(6) 0.025(7) 0.001(5)
C23 0.069(7) 0.073(8) 0.083(8) 0.030(6) 0.024(6) 0.021(6)
C17 0.038(5) 0.080(7) 0.098(8) 0.028(6) 0.029(5) 0.012(5)
C26 0.055(6) 0.058(6) 0.070(6) -0.004(5) 0.003(5) 0.005(5)
C11 0.049(5) 0.076(7) 0.071(7) 0.034(6) 0.015(5) 0.008(5)
C12 0.040(4) 0.038(4) 0.057(5) 0.013(4) 0.017(4) 0.009(3)
C32 0.071(7) 0.118(11) 0.049(6) -0.014(6) 0.005(5) -0.023(7)
C27 0.046(5) 0.064(6) 0.065(6) 0.004(5) -0.007(4) 0.010(4)
C21 0.107(10) 0.063(7) 0.107(10) -0.013(7) 0.033(8) -0.042(7)
C28 0.045(5) 0.062(6) 0.087(8) 0.002(6) 0.011(5) 0.005(5)
C8B 0.055(16) 0.084(19) 0.075(16) 0.004(17) 0.014(13) -0.020(16)
C9 0.066(7) 0.107(10) 0.071(7) -0.028(7) 0.007(6) -0.005(7)
C30 0.067(7) 0.052(6) 0.079(7) 0.002(5) 0.031(6) -0.002(5)
C4 0.047(5) 0.039(4) 0.045(4) 0.004(3) 0.008(4) -0.006(3)
C29 0.061(6) 0.048(5) 0.074(7) 0.003(5) 0.023(5) 0.003(4)
C18 0.075(8) 0.115(11) 0.064(7) 0.012(7) 0.008(6) 0.059(8)
C31 0.066(7) 0.099(9) 0.058(6) -0.030(6) 0.019(5) -0.032(6)
C33 0.051(6) 0.170(15) 0.043(5) 0.014(7) -0.001(5) 0.004(8)
C34 0.049(6) 0.141(13) 0.061(7) 0.038(8) 0.002(5) 0.011(7)
C7A 0.061(12) 0.108(15) 0.115(16) 0.004(15) -0.002(14) -0.006(11)
C24 0.073(8) 0.062(7) 0.112(10) 0.044(7) 0.032(7) 0.016(6)
C6A 0.085(14) 0.118(17) 0.097(14) -0.003(15) -0.005(12) -0.021(15)
C53 0.098(11) 0.124(13) 0.130(12) 0.039(11) 0.042(10) 0.021(10)
C54 0.076(8) 0.060(7) 0.145(12) -0.019(7) 0.034(9) 0.005(6)
C55 0.107(12) 0.123(12) 0.105(11) -0.011(9) 0.049(9) 0.016(10)
C56 0.120(13) 0.095(11) 0.162(15) 0.030(11) 0.076(12) 0.035(10)
C57 0.116(13) 0.101(12) 0.168(16) -0.060(11) 0.046(13) 0.007(10)
C58 0.119(15) 0.160(17) 0.119(13) -0.045(11) 0.045(12) -0.005(12)
C47 0.117(9) 0.092(7) 0.169(14) 0.019(8) 0.053(8) 0.011(6)
C48 0.113(8) 0.096(7) 0.123(10) 0.006(7) 0.041(7) 0.001(6)
C49 0.117(8) 0.073(7) 0.113(9) -0.010(6) 0.040(6) 0.000(5)
C50 0.106(8) 0.080(6) 0.148(11) -0.021(7) 0.033(7) 0.014(6)
C51 0.112(9) 0.087(6) 0.191(13) -0.020(8) 0.034(8) 0.001(6)
C52 0.124(9) 0.077(7) 0.194(14) -0.011(7) 0.054(8) 0.009(6)
K2 0.0399(10) 0.0813(15) 0.0533(11) -0.0195(10) 0.0003(8) 0.0089(10)
O11A 0.036(6) 0.085(7) 0.061(8) 0.001(6) 0.005(6) 0.011(6)
O12A 0.054(7) 0.065(8) 0.085(8) -0.011(6) 0.002(7) 0.024(6)
O7A 0.077(9) 0.093(9) 0.065(7) 0.019(6) 0.002(7) 0.004(7)
O8A 0.074(9) 0.135(11) 0.070(9) -0.015(8) 0.009(7) -0.023(8)
O9A 0.074(9) 0.093(9) 0.116(10) -0.049(7) 0.023(8) 0.002(7)
O10A 0.048(7) 0.058(7) 0.121(10) -0.004(7) 0.000(8) -0.012(6)
C43A 0.052(9) 0.086(9) 0.062(9) -0.018(6) 0.001(8) 0.026(7)
C44A 0.055(10) 0.073(8) 0.069(8) -0.030(7) -0.014(7) 0.022(8)
C45A 0.091(13) 0.062(10) 0.109(10) -0.001(7) 0.006(10) 0.024(9)
C46A 0.077(12) 0.056(10) 0.117(10) 0.012(8) 0.008(10) 0.022(8)
C35A 0.115(17) 0.144(13) 0.065(9) 0.021(10) 0.006(11) -0.010(13)
C36A 0.080(14) 0.152(14) 0.077(12) 0.005(9) 0.029(11) -0.004(10)
C37A 0.065(13) 0.152(13) 0.093(14) -0.049(9) 0.019(12) -0.024(11)
C38A 0.072(14) 0.131(13) 0.110(12) -0.067(10) 0.025(10) -0.018(12)
C39A 0.060(13) 0.062(11) 0.158(13) -0.041(9) 0.013(11) -0.018(9)
C40A 0.036(9) 0.051(9) 0.160(13) -0.013(8) 0.004(10) -0.014(7)
C41A 0.039(9) 0.094(10) 0.118(13) 0.010(9) 0.003(9) -0.003(9)
C42A 0.038(9) 0.096(9) 0.082(11) 0.019(7) 0.002(9) 0.002(9)
O8B 0.102(14) 0.077(10) 0.034(7) -0.015(7) 0.010(8) 0.027(10)
O7B 0.085(13) 0.064(10) 0.090(12) 0.006(9) 0.002(11) 0.028(10)
O12B 0.104(16) 0.080(14) 0.114(13) -0.052(11) 0.017(13) 0.024(11)
O11B 0.053(11) 0.132(15) 0.071(12) -0.031(11) -0.019(10) 0.021(12)
O10B 0.029(9) 0.155(16) 0.063(11) -0.008(11) 0.012(9) -0.016(10)
O9B 0.049(11) 0.078(14) 0.085(10) -0.003(10) 0.016(9) 0.017(10)
C36B 0.11(2) 0.104(12) 0.044(11) -0.005(9) -0.011(14) 0.011(15)
C35B 0.13(2) 0.094(12) 0.095(15) 0.014(11) 0.036(17) 0.020(16)
C46B 0.12(2) 0.067(13) 0.131(16) 0.008(14) 0.021(19) 0.019(13)
C45B 0.11(2) 0.087(19) 0.135(16) -0.034(13) -0.001(17) 0.009(17)
C44B 0.069(17) 0.096(15) 0.117(15) -0.058(12) 0.002(14) 0.037(14)
C43B 0.045(14) 0.133(17) 0.109(15) -0.045(14) -0.013(14) 0.020(12)
C42B 0.027(11) 0.166(17) 0.059(13) -0.017(11) 0.002(10) 0.020(13)
C41B 0.033(12) 0.165(16) 0.064(14) -0.002(13) 0.005(11) 0.010(13)
C40B 0.029(11) 0.146(17) 0.093(13) 0.000(13) 0.013(11) -0.012(12)
C39B 0.029(11) 0.107(16) 0.084(11) 0.005(10) 0.003(10) -0.012(11)
C38B 0.086(17) 0.064(12) 0.082(11) -0.024(10) 0.011(11) 0.013(12)
C37B 0.081(18) 0.084(11) 0.063(10) -0.031(9) 0.020(12) 0.020(12)
C7B 0.032(11) 0.085(15) 0.083(16) -0.001(14) 0.000(13) -0.001(11)
C6B 0.054(13) 0.064(14) 0.054(12) -0.012(12) -0.016(11) -0.025(12)
Si1A 0.041(3) 0.071(5) 0.068(4) -0.001(3) 0.004(2) -0.014(3)
C8A 0.059(12) 0.062(13) 0.077(12) -0.016(12) 0.007(10) -0.005(11)

loop_
_atom_type_symbol
_atom_type_description
_atom_type_scat_dispersion_real
_atom_type_scat_dispersion_imag
_atom_type_scat_source
C C 0.0033 0.0016 'International Tables Vol C Tables 4.2.6.8 and 6.1.1.4'
H H 0.0000 0.0000 'International Tables Vol C Tables 4.2.6.8 and 6.1.1.4'
As As 0.0499 2.0058 'International Tables Vol C Tables 4.2.6.8 and 6.1.1.4'
K K 0.2009 0.2494 'International Tables Vol C Tables 4.2.6.8 and 6.1.1.4'
Nd Nd -0.1943 3.0179 'International Tables Vol C Tables 4.2.6.8 and 6.1.1.4'
O O 0.0106 0.0060 'International Tables Vol C Tables 4.2.6.8 and 6.1.1.4'
Si Si 0.0817 0.0704 'International Tables Vol C Tables 4.2.6.8 and 6.1.1.4'

loop_
_exptl_crystal_face_index_h
_exptl_crystal_face_index_k
_exptl_crystal_face_index_l
_exptl_crystal_face_perp_dist
30 3 -2 0.1588
7 -30 3 0.1024
6 -30 -1 0.0639
0 15 4 0.0793
1 -4 30 0.1800
-30 6 5 0.1418
-9 -30 -5 0.1158
-30 -1 -26 0.1910
-1 6 -1 0.0935
-3 15 1 0.0902
0 -30 1 0.0964
-1 0 -15 0.1673

loop_
_geom_angle_atom_site_label_1
_geom_angle_atom_site_label_2
_geom_angle_atom_site_label_3
_geom_angle
_geom_angle_site_symmetry_1
_geom_angle_site_symmetry_3
_geom_angle_publ_flag
As4 Nd1 As2 78.23(2) . . ?
C13 Nd1 As2 104.66(17) . . ?
C13 Nd1 As4 101.94(17) . . ?
C1 Nd1 As2 91.9(2) . . ?
C1 Nd1 As4 124.9(2) . . ?
C1 Nd1 C13 132.7(3) . . ?
C1 Nd1 C14 126.5(3) . . ?
C1 Nd1 C12 105.8(3) . . ?
C1 Nd1 C4 49.3(3) . . ?
C15 Nd1 As2 146.60(18) . . ?
C15 Nd1 As4 120.43(19) . . ?
C15 Nd1 C13 47.4(3) . . ?
C15 Nd1 C1 97.2(3) . . ?
C15 Nd1 C5 75.8(3) . . ?
C15 Nd1 C14 29.4(3) . . ?
C15 Nd1 C12 48.4(2) . . ?
C15 Nd1 C4 86.1(3) . . ?
C5 Nd1 As2 120.59(18) . . ?
C5 Nd1 As4 120.86(19) . . ?
C5 Nd1 C13 121.5(3) . . ?
C5 Nd1 C1 29.3(3) . . ?
C5 Nd1 C14 102.9(3) . . ?
C5 Nd1 C12 104.7(3) . . ?
C5 Nd1 C4 29.4(3) . . ?
C14 Nd1 As2 132.30(18) . . ?
C14 Nd1 As4 96.50(17) . . ?
C14 Nd1 C13 29.3(2) . . ?
C3 Nd1 As2 94.35(18) . . ?
C3 Nd1 As4 77.73(19) . . ?
C3 Nd1 C13 160.6(2) . . ?
C3 Nd1 C1 48.8(3) . . ?
C3 Nd1 C15 115.7(3) . . ?
C3 Nd1 C5 47.9(3) . . ?
C3 Nd1 C14 131.3(2) . . ?
C3 Nd1 C2 29.5(3) . . ?
C3 Nd1 C12 152.2(3) . . ?
C3 Nd1 C4 29.6(2) . . ?
C2 Nd1 As2 76.24(18) . . ?
C2 Nd1 As4 96.7(2) . . ?
C2 Nd1 C13 161.2(3) . . ?
C2 Nd1 C1 29.6(3) . . ?
C2 Nd1 C15 123.5(3) . . ?
C2 Nd1 C5 48.0(3) . . ?
C2 Nd1 C14 150.6(3) . . ?
C2 Nd1 C12 132.2(3) . . ?
C2 Nd1 C4 49.1(2) . . ?
C16 Nd1 As2 120.85(19) . . ?
C16 Nd1 As4 145.3(2) . . ?
C16 Nd1 C13 47.7(3) . . ?
C16 Nd1 C1 85.7(3) . . ?
C16 Nd1 C15 29.3(2) . . ?
C16 Nd1 C5 76.7(3) . . ?
C16 Nd1 C14 48.9(3) . . ?
C16 Nd1 C3 124.4(3) . . ?
C16 Nd1 C2 115.3(3) . . ?
C16 Nd1 C12 29.4(3) . . ?
C16 Nd1 C4 98.8(3) . . ?
C12 Nd1 As2 98.19(17) . . ?
C12 Nd1 As4 129.15(19) . . ?
C12 Nd1 C13 29.1(2) . . ?
C12 Nd1 C14 49.2(2) . . ?
C4 Nd1 As2 123.02(17) . . ?
C4 Nd1 As4 91.83(18) . . ?
C4 Nd1 C13 132.2(2) . . ?
C4 Nd1 C14 104.4(2) . . ?
C4 Nd1 C12 128.3(3) . . ?
As7 As5 K1 127.77(5) . . ?
As7 As5 As6 60.33(4) . . ?
As2 As5 As7 105.39(4) . . ?
As2 As5 K1 60.60(4) . . ?
As2 As5 As6 104.13(4) . . ?
As6 As5 K1 74.27(4) . . ?
As5 As7 As6 60.12(3) . . ?
As5 As7 K2 128.01(5) . . ?
As4 As7 As5 106.13(4) . . ?
As4 As7 As6 104.38(4) . . ?
As4 As7 K2 63.74(4) . . ?
As6 As7 K2 72.97(5) . . ?
Nd1 As2 K1 166.97(5) . . ?
As5 As2 Nd1 85.91(3) . . ?
As5 As2 As1 98.85(4) . . ?
As5 As2 K1 81.96(5) . . ?
As1 As2 Nd1 82.25(3) . . ?
As1 As2 K1 94.88(5) . . ?
Nd1 As4 K2 163.68(5) . . ?
As7 As4 Nd1 85.69(3) . . ?
As7 As4 As1 98.52(4) . . ?
As7 As4 K2 78.58(5) . . ?
As1 As4 Nd1 82.53(3) . . ?
As1 As4 K2 95.45(5) . . ?
As1 As3 K1 89.38(4) . . ?
As1 As3 K2 92.12(5) . . ?
As6 As3 As1 99.44(4) . . ?
As6 As3 K1 79.83(5) . . ?
As6 As3 K2 77.33(5) . . ?
K2 As3 K1 157.05(6) . . ?
As2 As1 As4 101.26(4) . . ?
As3 As1 As2 101.48(4) . . ?
As3 As1 As4 101.26(4) . . ?
As2 K1 As5 37.44(3) . . ?
As2 K1 As3 63.13(4) . . ?
As3 K1 As5 61.41(3) . . ?
O5 K1 As5 77.05(14) . . ?
O5 K1 As2 108.59(15) . . ?
O5 K1 As3 116.84(14) . . ?
O5 K1 O3 107.4(2) . . ?
O2 K1 As5 131.42(16) . . ?
O2 K1 As2 95.74(16) . . ?
O2 K1 As3 89.92(16) . . ?
O2 K1 O5 149.7(2) . . ?
O2 K1 O4 113.2(2) . . ?
O2 K1 O1 58.1(2) . . ?
O2 K1 O3 57.4(2) . . ?
O4 K1 As5 78.13(14) . . ?
O4 K1 As2 80.25(14) . . ?
O4 K1 As3 138.75(14) . . ?
O4 K1 O5 56.1(2) . . ?
O4 K1 O3 55.95(19) . . ?
O1 K1 As5 137.14(15) . . ?
O1 K1 As2 134.22(17) . . ?
O1 K1 As3 78.75(14) . . ?
O1 K1 O5 110.9(2) . . ?
O1 K1 O4 142.4(2) . . ?
O1 K1 O3 106.9(2) . . ?
O6 K1 As5 96.84(18) . . ?
O6 K1 As2 130.88(17) . . ?
O6 K1 As3 80.99(16) . . ?
O6 K1 O5 58.1(2) . . ?
O6 K1 O2 117.7(2) . . ?
O6 K1 O4 113.4(2) . . ?
O6 K1 O1 59.7(3) . . ?
O6 K1 O3 145.7(2) . . ?
O3 K1 As5 110.53(14) . . ?
O3 K1 As2 82.08(14) . . ?
O3 K1 As3 130.00(15) . . ?
C14 Si4 C22 105.8(5) . . ?
C14 Si4 C20 114.2(4) . . ?
C20 Si4 C22 108.3(5) . . ?
C21 Si4 C14 110.5(5) . . ?
C21 Si4 C22 109.0(6) . . ?
C21 Si4 C20 108.8(7) . . ?
As5 As6 As7 59.55(3) . . ?
As5 As6 K2 124.33(5) . . ?
As7 As6 K2 69.46(5) . . ?
As3 As6 As5 106.26(5) . . ?
As3 As6 As7 105.79(5) . . ?
As3 As6 K2 66.64(5) . . ?
C11 Si2 C10 111.2(5) . . ?
C9 Si2 C10 106.2(5) . . ?
C9 Si2 C11 108.7(6) . . ?
C4 Si2 C10 110.4(4) . . ?
C4 Si2 C11 112.5(4) . . ?
C4 Si2 C9 107.6(5) . . ?
C17 Si3 C19 107.6(6) . . ?
C17 Si3 C12 117.4(4) . . ?
C12 Si3 C19 108.0(4) . . ?
C18 Si3 C19 107.9(6) . . ?
C18 Si3 C17 108.1(6) . . ?
C18 Si3 C12 107.4(5) . . ?
C8B Si1B C1 104(2) . . ?
C8B Si1B C6B 105(3) . . ?
C7B Si1B C1 116.3(18) . . ?
C7B Si1B C8B 117(2) . . ?
C7B Si1B C6B 111(2) . . ?
C6B Si1B C1 102.3(15) . . ?
C30 O5 K1 110.3(6) . . ?
C31 O5 K1 107.3(6) . . ?
C31 O5 C30 114.0(9) . . ?
C25 O2 K1 122.0(6) . . ?
C24 O2 K1 119.1(8) . . ?
C24 O2 C25 112.2(9) . . ?
C28 O4 K1 121.1(6) . . ?
C29 O4 K1 120.4(6) . . ?
C29 O4 C28 111.2(8) . . ?
Nd1 C13 H13 116.9 . . ?
C14 C13 Nd1 75.3(5) . . ?
C14 C13 H13 124.6 . . ?
C12 C13 Nd1 74.9(5) . . ?
C12 C13 H13 124.6 . . ?
C12 C13 C14 110.8(8) . . ?
C23 O1 K1 106.1(6) . . ?
C23 O1 C34 111.6(9) . . ?
C34 O1 K1 108.3(7) . . ?
C32 O6 K1 121.9(7) . . ?
C33 O6 K1 119.1(8) . . ?
C33 O6 C32 111.7(9) . . ?
Si1B C1 Nd1 120.9(8) . . ?
C5 C1 Nd1 75.0(5) . . ?
C5 C1 Si1B 130.3(12) . . ?
C5 C1 C2 105.9(8) . . ?
C5 C1 Si1A 128.0(10) . . ?
C2 C1 Nd1 74.6(5) . . ?
C2 C1 Si1B 123.4(12) . . ?
C2 C1 Si1A 123.4(10) . . ?
Si1A C1 Nd1 129.9(7) . . ?
C26 O3 K1 104.3(5) . . ?
C27 O3 K1 109.6(6) . . ?
C27 O3 C26 112.6(8) . . ?
Nd1 C15 H15 115.2 . . ?
C14 C15 Nd1 77.3(5) . . ?
C14 C15 H15 125.0 . . ?
C16 C15 Nd1 74.4(5) . . ?
C16 C15 H15 125.0 . . ?
C16 C15 C14 109.9(8) . . ?
Si2 C10 H10A 109.5 . . ?
Si2 C10 H10B 109.5 . . ?
Si2 C10 H10C 109.5 . . ?
H10A C10 H10B 109.5 . . ?
H10A C10 H10C 109.5 . . ?
H10B C10 H10C 109.5 . . ?
Nd1 C5 H5 115.7 . . ?
C1 C5 Nd1 75.6(6) . . ?
C1 C5 H5 124.3 . . ?
C1 C5 C4 111.3(8) . . ?
C4 C5 Nd1 76.0(5) . . ?
C4 C5 H5 124.3 . . ?
Si4 C14 Nd1 130.0(4) . . ?
C13 C14 Nd1 75.4(4) . . ?
C13 C14 Si4 124.6(7) . . ?
C15 C14 Nd1 73.3(4) . . ?
C15 C14 Si4 128.3(6) . . ?
C15 C14 C13 104.5(7) . . ?
Nd1 C3 H3 115.0 . . ?
C2 C3 Nd1 75.4(5) . . ?
C2 C3 H3 125.3 . . ?
C2 C3 C4 109.4(8) . . ?
C4 C3 Nd1 76.3(5) . . ?
C4 C3 H3 125.3 . . ?
Nd1 C2 H2 115.4 . . ?
C1 C2 Nd1 75.8(5) . . ?
C1 C2 H2 125.8 . . ?
C3 C2 Nd1 75.1(5) . . ?
C3 C2 C1 108.4(8) . . ?
C3 C2 H2 125.8 . . ?
Si4 C22 H22A 109.5 . . ?
Si4 C22 H22B 109.5 . . ?
Si4 C22 H22C 109.5 . . ?
H22A C22 H22B 109.5 . . ?
H22A C22 H22C 109.5 . . ?
H22B C22 H22C 109.5 . . ?
Si4 C20 H20A 109.5 . . ?
Si4 C20 H20B 109.5 . . ?
Si4 C20 H20C 109.5 . . ?
H20A C20 H20B 109.5 . . ?
H20A C20 H20C 109.5 . . ?
H20B C20 H20C 109.5 . . ?
Si3 C19 H19A 109.5 . . ?
Si3 C19 H19B 109.5 . . ?
Si3 C19 H19C 109.5 . . ?
H19A C19 H19B 109.5 . . ?
H19A C19 H19C 109.5 . . ?
H19B C19 H19C 109.5 . . ?
Nd1 C16 H16 112.7 . . ?
C15 C16 Nd1 76.3(5) . . ?
C15 C16 H16 125.4 . . ?
C15 C16 C12 109.2(8) . . ?
C12 C16 Nd1 77.8(5) . . ?
C12 C16 H16 125.4 . . ?
O2 C25 H25A 110.0 . . ?
O2 C25 H25B 110.0 . . ?
O2 C25 C26 108.7(8) . . ?
H25A C25 H25B 108.3 . . ?
C26 C25 H25A 110.0 . . ?
C26 C25 H25B 110.0 . . ?
O1 C23 H23A 109.9 . . ?
O1 C23 H23B 109.9 . . ?
O1 C23 C24 108.8(10) . . ?
H23A C23 H23B 108.3 . . ?
C24 C23 H23A 109.9 . . ?
C24 C23 H23B 109.9 . . ?
Si3 C17 H17A 109.5 . . ?
Si3 C17 H17B 109.5 . . ?
Si3 C17 H17C 109.5 . . ?
H17A C17 H17B 109.5 . . ?
H17A C17 H17C 109.5 . . ?
H17B C17 H17C 109.5 . . ?
O3 C26 C25 108.6(9) . . ?
O3 C26 H26A 110.0 . . ?
O3 C26 H26B 110.0 . . ?
C25 C26 H26A 110.0 . . ?
C25 C26 H26B 110.0 . . ?
H26A C26 H26B 108.3 . . ?
Si2 C11 H11A 109.5 . . ?
Si2 C11 H11B 109.5 . . ?
Si2 C11 H11C 109.5 . . ?
H11A C11 H11B 109.5 . . ?
H11A C11 H11C 109.5 . . ?
H11B C11 H11C 109.5 . . ?
Si3 C12 Nd1 129.5(4) . . ?
C13 C12 Nd1 76.0(4) . . ?
C13 C12 Si3 122.5(7) . . ?
C16 C12 Nd1 72.8(5) . . ?
C16 C12 Si3 129.7(7) . . ?
C16 C12 C13 105.6(7) . . ?
O6 C32 H32A 110.0 . . ?
O6 C32 H32B 110.0 . . ?
O6 C32 C31 108.5(9) . . ?
H32A C32 H32B 108.4 . . ?
C31 C32 H32A 110.0 . . ?
C31 C32 H32B 110.0 . . ?
O3 C27 H27A 109.9 . . ?
O3 C27 H27B 109.9 . . ?
O3 C27 C28 108.8(9) . . ?
H27A C27 H27B 108.3 . . ?
C28 C27 H27A 109.9 . . ?
C28 C27 H27B 109.9 . . ?
Si4 C21 H21A 109.5 . . ?
Si4 C21 H21B 109.5 . . ?
Si4 C21 H21C 109.5 . . ?
H21A C21 H21B 109.5 . . ?
H21A C21 H21C 109.5 . . ?
H21B C21 H21C 109.5 . . ?
O4 C28 C27 107.2(8) . . ?
O4 C28 H28A 110.3 . . ?
O4 C28 H28B 110.3 . . ?
C27 C28 H28A 110.3 . . ?
C27 C28 H28B 110.3 . . ?
H28A C28 H28B 108.5 . . ?
Si1B C8B H8BA 109.5 . . ?
Si1B C8B H8BB 109.5 . . ?
Si1B C8B H8BC 109.5 . . ?
H8BA C8B H8BB 109.5 . . ?
H8BA C8B H8BC 109.5 . . ?
H8BB C8B H8BC 109.5 . . ?
Si2 C9 H9A 109.5 . . ?
Si2 C9 H9B 109.5 . . ?
Si2 C9 H9C 109.5 . . ?
H9A C9 H9B 109.5 . . ?
H9A C9 H9C 109.5 . . ?
H9B C9 H9C 109.5 . . ?
O5 C30 H30A 110.0 . . ?
O5 C30 H30B 110.0 . . ?
O5 C30 C29 108.5(8) . . ?
H30A C30 H30B 108.4 . . ?
C29 C30 H30A 110.0 . . ?
C29 C30 H30B 110.0 . . ?
Si2 C4 Nd1 128.8(4) . . ?
C5 C4 Nd1 74.6(5) . . ?
C5 C4 Si2 128.5(6) . . ?
C5 C4 C3 105.0(7) . . ?
C3 C4 Nd1 74.0(5) . . ?
C3 C4 Si2 124.5(7) . . ?
O4 C29 C30 108.2(8) . . ?
O4 C29 H29A 110.1 . . ?
O4 C29 H29B 110.1 . . ?
C30 C29 H29A 110.1 . . ?
C30 C29 H29B 110.1 . . ?
H29A C29 H29B 108.4 . . ?
Si3 C18 H18A 109.5 . . ?
Si3 C18 H18B 109.5 . . ?
Si3 C18 H18C 109.5 . . ?
H18A C18 H18B 109.5 . . ?
H18A C18 H18C 109.5 . . ?
H18B C18 H18C 109.5 . . ?
O5 C31 C32 110.1(10) . . ?
O5 C31 H31A 109.6 . . ?
O5 C31 H31B 109.6 . . ?
C32 C31 H31A 109.6 . . ?
C32 C31 H31B 109.6 . . ?
H31A C31 H31B 108.1 . . ?
O6 C33 H33A 109.9 . . ?
O6 C33 H33B 109.9 . . ?
O6 C33 C34 108.7(9) . . ?
H33A C33 H33B 108.3 . . ?
C34 C33 H33A 109.9 . . ?
C34 C33 H33B 109.9 . . ?
O1 C34 C33 108.5(9) . . ?
O1 C34 H34A 110.0 . . ?
O1 C34 H34B 110.0 . . ?
C33 C34 H34A 110.0 . . ?
C33 C34 H34B 110.0 . . ?
H34A C34 H34B 108.4 . . ?
H7AA C7A H7AB 109.5 . . ?
H7AA C7A H7AC 109.5 . . ?
H7AB C7A H7AC 109.5 . . ?
Si1A C7A H7AA 109.5 . . ?
Si1A C7A H7AB 109.5 . . ?
Si1A C7A H7AC 109.5 . . ?
O2 C24 C23 109.2(9) . . ?
O2 C24 H24A 109.8 . . ?
O2 C24 H24B 109.8 . . ?
C23 C24 H24A 109.8 . . ?
C23 C24 H24B 109.8 . . ?
H24A C24 H24B 108.3 . . ?
H6AA C6A H6AB 109.5 . . ?
H6AA C6A H6AC 109.5 . . ?
H6AB C6A H6AC 109.5 . . ?
Si1A C6A H6AA 109.5 . . ?
Si1A C6A H6AB 109.5 . . ?
Si1A C6A H6AC 109.5 . . ?
C54 C53 H53 120.0 . . ?
C54 C53 C58 120.0 . . ?
C58 C53 H53 120.0 . . ?
C53 C54 H54 120.0 . . ?
C55 C54 C53 120.0 . . ?
C55 C54 H54 120.0 . . ?
C54 C55 H55 120.0 . . ?
C54 C55 C56 120.0 . . ?
C56 C55 H55 120.0 . . ?
C55 C56 H56 120.0 . . ?
C57 C56 C55 120.0 . . ?
C57 C56 H56 120.0 . . ?
C56 C57 H57 120.0 . . ?
C58 C57 C56 120.0 . . ?
C58 C57 H57 120.0 . . ?
C53 C58 H58 120.0 . . ?
C57 C58 C53 120.0 . . ?
C57 C58 H58 120.0 . . ?
C48 C47 H47 120.0 . . ?
C48 C47 C52 120.0 . . ?
C52 C47 H47 120.0 . . ?
C47 C48 H48 120.0 . . ?
C47 C48 C49 120.0 . . ?
C49 C48 H48 120.0 . . ?
C48 C49 H49 120.0 . . ?
C50 C49 C48 120.0 . . ?
C50 C49 H49 120.0 . . ?
C49 C50 H50 120.0 . . ?
C51 C50 C49 120.0 . . ?
C51 C50 H50 120.0 . . ?
C50 C51 H51 120.0 . . ?
C50 C51 C52 120.0 . . ?
C52 C51 H51 120.0 . . ?
C47 C52 H52 120.0 . . ?
C51 C52 C47 120.0 . . ?
C51 C52 H52 120.0 . . ?
As7 K2 As6 37.58(3) . . ?
As4 K2 As7 37.68(3) . . ?
As4 K2 As3 62.49(4) . . ?
As4 K2 As6 62.43(4) . . ?
As3 K2 As7 62.00(4) . . ?
As3 K2 As6 36.02(3) . . ?
O11A K2 As7 102.4(3) . . ?
O11A K2 As4 76.6(3) . . ?
O11A K2 As3 129.2(3) . . ?
O11A K2 As6 137.9(3) . . ?
O12A K2 As7 127.0(3) . . ?
O12A K2 As4 89.5(3) . . ?
O12A K2 As3 94.2(3) . . ?
O12A K2 As6 129.1(3) . . ?
O12A K2 O11A 55.1(3) . . ?
O12A K2 O7A 55.7(3) . . ?
O7A K2 As7 147.2(3) . . ?
O7A K2 As4 131.8(3) . . ?
O7A K2 As3 85.6(3) . . ?
O7A K2 As6 111.7(3) . . ?
O7A K2 O11A 102.2(3) . . ?
O8A K2 As7 111.0(3) . . ?
O8A K2 As4 142.4(3) . . ?
O8A K2 As3 85.5(3) . . ?
O8A K2 As6 80.1(3) . . ?
O8A K2 O11A 140.9(4) . . ?
O8A K2 O12A 113.5(4) . . ?
O8A K2 O7A 57.9(4) . . ?
O8A K2 O9A 58.4(4) . . ?
O8A K2 O10A 115.6(4) . . ?
O9A K2 As7 82.8(3) . . ?
O9A K2 As4 116.8(3) . . ?
O9A K2 As3 116.2(3) . . ?
O9A K2 As6 83.7(3) . . ?
O9A K2 O11A 108.2(4) . . ?
O9A K2 O12A 146.2(4) . . ?
O9A K2 O7A 109.4(4) . . ?
O10A K2 As7 71.0(3) . . ?
O10A K2 As4 78.7(3) . . ?
O10A K2 As3 132.9(3) . . ?
O10A K2 As6 103.3(3) . . ?
O10A K2 O11A 57.0(3) . . ?
O10A K2 O12A 112.0(4) . . ?
O10A K2 O7A 141.4(4) . . ?
O10A K2 O9A 58.2(4) . . ?
O8B K2 As7 93.6(4) . . ?
O8B K2 As4 131.1(4) . . ?
O8B K2 As3 95.8(4) . . ?
O8B K2 As6 74.6(4) . . ?
O8B K2 O11B 140.1(6) . . ?
O8B K2 O10B 104.4(5) . . ?
O8B K2 O9B 53.5(4) . . ?
O7B K2 As7 137.0(4) . . ?
O7B K2 As4 148.6(5) . . ?
O7B K2 As3 87.9(5) . . ?
O7B K2 As6 100.3(4) . . ?
O7B K2 O8B 57.5(5) . . ?
O7B K2 O11B 111.1(6) . . ?
O7B K2 O10B 138.4(6) . . ?
O7B K2 O9B 105.4(5) . . ?
O12B K2 As7 137.8(6) . . ?
O12B K2 As4 103.4(6) . . ?
O12B K2 As3 88.2(6) . . ?
O12B K2 As6 123.9(6) . . ?
O12B K2 O8B 120.1(6) . . ?
O12B K2 O7B 63.0(6) . . ?
O12B K2 O11B 59.4(6) . . ?
O12B K2 O10B 115.3(6) . . ?
O12B K2 O9B 148.0(7) . . ?
O11B K2 As7 111.0(4) . . ?
O11B K2 As4 80.1(4) . . ?
O11B K2 As3 123.2(5) . . ?
O11B K2 As6 142.4(4) . . ?
O11B K2 O10B 56.3(5) . . ?
O11B K2 O9B 103.9(5) . . ?
O10B K2 As7 74.9(4) . . ?
O10B K2 As4 72.6(4) . . ?
O10B K2 As3 133.3(4) . . ?
O10B K2 As6 110.8(4) . . ?
O10B K2 O9B 52.0(4) . . ?
O9B K2 As7 71.9(4) . . ?
O9B K2 As4 99.6(3) . . ?
O9B K2 As3 122.4(3) . . ?
O9B K2 As6 86.4(3) . . ?
C43A O11A K2 105.5(10) . . ?
C42A O11A K2 107.6(10) . . ?
C42A O11A C43A 112.5(12) . . ?
C44A O12A K2 122.8(8) . . ?
C44A O12A C45A 111.1(11) . . ?
C45A O12A K2 121.1(9) . . ?
C46A O7A K2 108.0(10) . . ?
C46A O7A C35A 111.9(12) . . ?
C35A O7A K2 109.5(13) . . ?
C36A O8A K2 120.5(11) . . ?
C37A O8A K2 118.8(11) . . ?
C37A O8A C36A 111.8(13) . . ?
C38A O9A K2 106.5(12) . . ?
C39A O9A K2 106.8(12) . . ?
C39A O9A C38A 112.4(12) . . ?
C40A O10A K2 118.9(10) . . ?
C40A O10A C41A 112.0(12) . . ?
C41A O10A K2 121.9(10) . . ?
O11A C43A H43A 110.1 . . ?
O11A C43A H43B 110.1 . . ?
O11A C43A C44A 107.9(11) . . ?
H43A C43A H43B 108.4 . . ?
C44A C43A H43A 110.1 . . ?
C44A C43A H43B 110.1 . . ?
O12A C44A C43A 109.2(11) . . ?
O12A C44A H44A 109.8 . . ?
O12A C44A H44B 109.8 . . ?
C43A C44A H44A 109.8 . . ?
C43A C44A H44B 109.8 . . ?
H44A C44A H44B 108.3 . . ?
O12A C45A H45A 109.8 . . ?
O12A C45A H45B 109.8 . . ?
O12A C45A C46A 109.5(12) . . ?
H45A C45A H45B 108.2 . . ?
C46A C45A H45A 109.8 . . ?
C46A C45A H45B 109.8 . . ?
O7A C46A C45A 107.6(13) . . ?
O7A C46A H46A 110.2 . . ?
O7A C46A H46B 110.2 . . ?
C45A C46A H46A 110.2 . . ?
C45A C46A H46B 110.2 . . ?
H46A C46A H46B 108.5 . . ?
O7A C35A H35A 109.7 . . ?
O7A C35A H35B 109.7 . . ?
O7A C35A C36A 109.8(14) . . ?
H35A C35A H35B 108.2 . . ?
C36A C35A H35A 109.7 . . ?
C36A C35A H35B 109.7 . . ?
O8A C36A C35A 109.1(14) . . ?
O8A C36A H36A 109.9 . . ?
O8A C36A H36B 109.9 . . ?
C35A C36A H36A 109.9 . . ?
C35A C36A H36B 109.9 . . ?
H36A C36A H36B 108.3 . . ?
O8A C37A H37A 109.7 . . ?
O8A C37A H37B 109.7 . . ?
O8A C37A C38A 109.8(14) . . ?
H37A C37A H37B 108.2 . . ?
C38A C37A H37A 109.7 . . ?
C38A C37A H37B 109.7 . . ?
O9A C38A C37A 108.2(14) . . ?
O9A C38A H38A 110.1 . . ?
O9A C38A H38B 110.1 . . ?
C37A C38A H38A 110.1 . . ?
C37A C38A H38B 110.0 . . ?
H38A C38A H38B 108.4 . . ?
O9A C39A H39A 109.8 . . ?
O9A C39A H39B 109.8 . . ?
O9A C39A C40A 109.3(13) . . ?
H39A C39A H39B 108.3 . . ?
C40A C39A H39A 109.8 . . ?
C40A C39A H39B 109.8 . . ?
O10A C40A C39A 110.3(12) . . ?
O10A C40A H40A 109.6 . . ?
O10A C40A H40B 109.6 . . ?
C39A C40A H40A 109.6 . . ?
C39A C40A H40B 109.6 . . ?
H40A C40A H40B 108.1 . . ?
O10A C41A H41A 109.6 . . ?
O10A C41A H41B 109.6 . . ?
O10A C41A C42A 110.4(12) . . ?
H41A C41A H41B 108.1 . . ?
C42A C41A H41A 109.6 . . ?
C42A C41A H41B 109.6 . . ?
O11A C42A C41A 110.0(12) . . ?
O11A C42A H42A 109.7 . . ?
O11A C42A H42B 109.7 . . ?
C41A C42A H42A 109.7 . . ?
C41A C42A H42B 109.7 . . ?
H42A C42A H42B 108.2 . . ?
C36B O8B K2 120.2(11) . . ?
C36B O8B C37B 109.3(14) . . ?
C37B O8B K2 128.5(10) . . ?
C35B O7B K2 116.1(17) . . ?
C35B O7B C46B 112.4(16) . . ?
C46B O7B K2 103.2(18) . . ?
C45B O12B K2 118.3(13) . . ?
C45B O12B C44B 113.5(15) . . ?
C44B O12B K2 123.8(14) . . ?
C43B O11B K2 97.0(19) . . ?
C43B O11B C42B 114.5(16) . . ?
C42B O11B K2 109.7(17) . . ?
C41B O10B K2 114.2(14) . . ?
C41B O10B C40B 115.1(15) . . ?
C40B O10B K2 123.2(12) . . ?
C39B O9B K2 111.1(16) . . ?
C38B O9B K2 104.2(17) . . ?
C38B O9B C39B 111.8(14) . . ?
O8B C36B H36C 109.7 . . ?
O8B C36B H36D 109.7 . . ?
O8B C36B C35B 109.6(16) . . ?
H36C C36B H36D 108.2 . . ?
C35B C36B H36C 109.7 . . ?
C35B C36B H36D 109.7 . . ?
O7B C35B C36B 108.8(16) . . ?
O7B C35B H35C 109.9 . . ?
O7B C35B H35D 109.9 . . ?
C36B C35B H35C 109.9 . . ?
C36B C35B H35D 109.9 . . ?
H35C C35B H35D 108.3 . . ?
O7B C46B H46C 110.0 . . ?
O7B C46B H46D 110.0 . . ?
O7B C46B C45B 108.7(16) . . ?
H46C C46B H46D 108.3 . . ?
C45B C46B H46C 110.0 . . ?
C45B C46B H46D 110.0 . . ?
O12B C45B C46B 109.1(16) . . ?
O12B C45B H45C 109.9 . . ?
O12B C45B H45D 109.9 . . ?
C46B C45B H45C 109.9 . . ?
C46B C45B H45D 109.9 . . ?
H45C C45B H45D 108.3 . . ?
O12B C44B H44C 109.9 . . ?
O12B C44B H44D 109.9 . . ?
O12B C44B C43B 108.9(15) . . ?
H44C C44B H44D 108.3 . . ?
C43B C44B H44C 109.9 . . ?
C43B C44B H44D 109.9 . . ?
O11B C43B C44B 111.0(16) . . ?
O11B C43B H43C 109.4 . . ?
O11B C43B H43D 109.4 . . ?
C44B C43B H43C 109.4 . . ?
C44B C43B H43D 109.4 . . ?
H43C C43B H43D 108.0 . . ?
O11B C42B H42C 109.6 . . ?
O11B C42B H42D 109.6 . . ?
O11B C42B C41B 110.1(15) . . ?
H42C C42B H42D 108.1 . . ?
C41B C42B H42C 109.6 . . ?
C41B C42B H42D 109.6 . . ?
O10B C41B C42B 109.1(14) . . ?
O10B C41B H41C 109.9 . . ?
O10B C41B H41D 109.9 . . ?
C42B C41B H41C 109.9 . . ?
C42B C41B H41D 109.9 . . ?
H41C C41B H41D 108.3 . . ?
O10B C40B H40C 110.0 . . ?
O10B C40B H40D 110.0 . . ?
O10B C40B C39B 108.3(14) . . ?
H40C C40B H40D 108.4 . . ?
C39B C40B H40C 110.0 . . ?
C39B C40B H40D 110.0 . . ?
O9B C39B C40B 107.3(14) . . ?
O9B C39B H39C 110.3 . . ?
O9B C39B H39D 110.3 . . ?
C40B C39B H39C 110.3 . . ?
C40B C39B H39D 110.3 . . ?
H39C C39B H39D 108.5 . . ?
O9B C38B H38C 109.8 . . ?
O9B C38B H38D 109.8 . . ?
O9B C38B C37B 109.3(14) . . ?
H38C C38B H38D 108.3 . . ?
C37B C38B H38C 109.8 . . ?
C37B C38B H38D 109.8 . . ?
O8B C37B C38B 108.0(14) . . ?
O8B C37B H37C 110.1 . . ?
O8B C37B H37D 110.1 . . ?
C38B C37B H37C 110.1 . . ?
C38B C37B H37D 110.1 . . ?
H37C C37B H37D 108.4 . . ?
Si1B C7B H7BA 109.5 . . ?
Si1B C7B H7BB 109.5 . . ?
Si1B C7B H7BC 109.5 . . ?
H7BA C7B H7BB 109.5 . . ?
H7BA C7B H7BC 109.5 . . ?
H7BB C7B H7BC 109.5 . . ?
Si1B C6B H6BA 109.5 . . ?
Si1B C6B H6BB 109.5 . . ?
Si1B C6B H6BC 109.5 . . ?
H6BA C6B H6BB 109.5 . . ?
H6BA C6B H6BC 109.5 . . ?
H6BB C6B H6BC 109.5 . . ?
C1 Si1A C7A 111.4(14) . . ?
C1 Si1A C6A 109.6(13) . . ?
C1 Si1A C8A 109.8(16) . . ?
C7A Si1A C6A 113.0(16) . . ?
C7A Si1A C8A 106.9(15) . . ?
C8A Si1A C6A 105.9(19) . . ?
Si1A C8A H8AA 109.5 . . ?
Si1A C8A H8AB 109.5 . . ?
Si1A C8A H8AC 109.5 . . ?
H8AA C8A H8AB 109.5 . . ?
H8AA C8A H8AC 109.5 . . ?
H8AB C8A H8AC 109.5 . . ?

loop_
_geom_bond_atom_site_label_1
_geom_bond_atom_site_label_2
_geom_bond_distance
_geom_bond_site_symmetry_2
_geom_bond_publ_flag
Nd1 As2 2.9931(9) . ?
Nd1 As4 2.9775(9) . ?
Nd1 C13 2.829(8) . ?
Nd1 C1 2.789(10) . ?
Nd1 C15 2.777(8) . ?
Nd1 C5 2.782(9) . ?
Nd1 C14 2.827(8) . ?
Nd1 C3 2.771(8) . ?
Nd1 C2 2.774(9) . ?
Nd1 C16 2.752(8) . ?
Nd1 C12 2.815(8) . ?
Nd1 C4 2.800(9) . ?
As5 As7 2.4708(11) . ?
As5 As2 2.3879(13) . ?
As5 K1 3.889(2) . ?
As5 As6 2.4851(13) . ?
As7 As4 2.3849(12) . ?
As7 As6 2.4904(13) . ?
As7 K2 3.824(2) . ?
As2 As1 2.4349(12) . ?
As2 K1 3.422(2) . ?
As4 As1 2.4376(11) . ?
As4 K2 3.499(2) . ?
As3 As1 2.3790(13) . ?
As3 K1 3.686(2) . ?
As3 As6 2.3537(14) . ?
As3 K2 3.674(2) . ?
K1 O5 2.941(7) . ?
K1 O2 2.824(8) . ?
K1 O4 2.940(7) . ?
K1 O1 2.902(7) . ?
K1 O6 2.809(8) . ?
K1 O3 3.019(7) . ?
Si4 C14 1.854(8) . ?
Si4 C22 1.876(11) . ?
Si4 C20 1.859(10) . ?
Si4 C21 1.830(14) . ?
As6 K2 3.905(2) . ?
Si2 C10 1.867(9) . ?
Si2 C11 1.864(10) . ?
Si2 C9 1.856(12) . ?
Si2 C4 1.847(9) . ?
Si3 C19 1.879(13) . ?
Si3 C17 1.861(11) . ?
Si3 C12 1.861(8) . ?
Si3 C18 1.855(10) . ?
Si1B C1 1.95(3) . ?
Si1B C8B 1.88(7) . ?
Si1B C7B 1.82(5) . ?
Si1B C6B 1.92(4) . ?
O5 C30 1.421(13) . ?
O5 C31 1.409(12) . ?
O2 C25 1.419(14) . ?
O2 C24 1.418(12) . ?
O4 C28 1.407(12) . ?
O4 C29 1.405(12) . ?
C13 H13 0.9500 . ?
C13 C14 1.431(11) . ?
C13 C12 1.419(12) . ?
O1 C23 1.431(15) . ?
O1 C34 1.432(14) . ?
O6 C32 1.431(16) . ?
O6 C33 1.427(15) . ?
C1 C5 1.410(13) . ?
C1 C2 1.420(14) . ?
C1 Si1A 1.811(19) . ?
O3 C26 1.420(12) . ?
O3 C27 1.409(12) . ?
C15 H15 0.9500 . ?
C15 C14 1.422(13) . ?
C15 C16 1.397(12) . ?
C10 H10A 0.9800 . ?
C10 H10B 0.9800 . ?
C10 H10C 0.9800 . ?
C5 H5 0.9500 . ?
C5 C4 1.415(12) . ?
C3 H3 0.9500 . ?
C3 C2 1.413(13) . ?
C3 C4 1.424(11) . ?
C2 H2 0.9500 . ?
C22 H22A 0.9800 . ?
C22 H22B 0.9800 . ?
C22 H22C 0.9800 . ?
C20 H20A 0.9800 . ?
C20 H20B 0.9800 . ?
C20 H20C 0.9800 . ?
C19 H19A 0.9800 . ?
C19 H19B 0.9800 . ?
C19 H19C 0.9800 . ?
C16 H16 0.9500 . ?
C16 C12 1.416(13) . ?
C25 H25A 0.9900 . ?
C25 H25B 0.9900 . ?
C25 C26 1.497(15) . ?
C23 H23A 0.9900 . ?
C23 H23B 0.9900 . ?
C23 C24 1.431(18) . ?
C17 H17A 0.9800 . ?
C17 H17B 0.9800 . ?
C17 H17C 0.9800 . ?
C26 H26A 0.9900 . ?
C26 H26B 0.9900 . ?
C11 H11A 0.9800 . ?
C11 H11B 0.9800 . ?
C11 H11C 0.9800 . ?
C32 H32A 0.9900 . ?
C32 H32B 0.9900 . ?
C32 C31 1.501(19) . ?
C27 H27A 0.9900 . ?
C27 H27B 0.9900 . ?
C27 C28 1.503(15) . ?
C21 H21A 0.9800 . ?
C21 H21B 0.9800 . ?
C21 H21C 0.9800 . ?
C28 H28A 0.9900 . ?
C28 H28B 0.9900 . ?
C8B H8BA 0.9800 . ?
C8B H8BB 0.9800 . ?
C8B H8BC 0.9800 . ?
C9 H9A 0.9800 . ?
C9 H9B 0.9800 . ?
C9 H9C 0.9800 . ?
C30 H30A 0.9900 . ?
C30 H30B 0.9900 . ?
C30 C29 1.482(15) . ?
C29 H29A 0.9900 . ?
C29 H29B 0.9900 . ?
C18 H18A 0.9800 . ?
C18 H18B 0.9800 . ?
C18 H18C 0.9800 . ?
C31 H31A 0.9900 . ?
C31 H31B 0.9900 . ?
C33 H33A 0.9900 . ?
C33 H33B 0.9900 . ?
C33 C34 1.52(2) . ?
C34 H34A 0.9900 . ?
C34 H34B 0.9900 . ?
C7A H7AA 0.9800 . ?
C7A H7AB 0.9800 . ?
C7A H7AC 0.9800 . ?
C7A Si1A 1.86(4) . ?
C24 H24A 0.9900 . ?
C24 H24B 0.9900 . ?
C6A H6AA 0.9800 . ?
C6A H6AB 0.9800 . ?
C6A H6AC 0.9800 . ?
C6A Si1A 1.92(4) . ?
C53 H53 0.9500 . ?
C53 C54 1.3900 . ?
C53 C58 1.3900 . ?
C54 H54 0.9500 . ?
C54 C55 1.3900 . ?
C55 H55 0.9500 . ?
C55 C56 1.3900 . ?
C56 H56 0.9500 . ?
C56 C57 1.3900 . ?
C57 H57 0.9500 . ?
C57 C58 1.3900 . ?
C58 H58 0.9500 . ?
C47 H47 0.9500 . ?
C47 C48 1.3900 . ?
C47 C52 1.3900 . ?
C48 H48 0.9500 . ?
C48 C49 1.3900 . ?
C49 H49 0.9500 . ?
C49 C50 1.3900 . ?
C50 H50 0.9500 . ?
C50 C51 1.3900 . ?
C51 H51 0.9500 . ?
C51 C52 1.3900 . ?
C52 H52 0.9500 . ?
K2 O11A 3.084(16) . ?
K2 O12A 2.909(14) . ?
K2 O7A 2.981(15) . ?
K2 O8A 2.833(15) . ?
K2 O9A 2.884(15) . ?
K2 O10A 2.848(14) . ?
K2 O8B 2.855(16) . ?
K2 O7B 2.77(2) . ?
K2 O12B 2.61(2) . ?
K2 O11B 3.01(3) . ?
K2 O10B 3.12(2) . ?
K2 O9B 3.18(3) . ?
O11A C43A 1.405(11) . ?
O11A C42A 1.404(11) . ?
O12A C44A 1.401(11) . ?
O12A C45A 1.412(11) . ?
O7A C46A 1.402(11) . ?
O7A C35A 1.409(11) . ?
O8A C36A 1.413(11) . ?
O8A C37A 1.405(11) . ?
O9A C38A 1.412(12) . ?
O9A C39A 1.403(11) . ?
O10A C40A 1.403(11) . ?
O10A C41A 1.408(11) . ?
C43A H43A 0.9900 . ?
C43A H43B 0.9900 . ?
C43A C44A 1.487(12) . ?
C44A H44A 0.9900 . ?
C44A H44B 0.9900 . ?
C45A H45A 0.9900 . ?
C45A H45B 0.9900 . ?
C45A C46A 1.489(12) . ?
C46A H46A 0.9900 . ?
C46A H46B 0.9900 . ?
C35A H35A 0.9900 . ?
C35A H35B 0.9900 . ?
C35A C36A 1.492(12) . ?
C36A H36A 0.9900 . ?
C36A H36B 0.9900 . ?
C37A H37A 0.9900 . ?
C37A H37B 0.9900 . ?
C37A C38A 1.486(12) . ?
C38A H38A 0.9900 . ?
C38A H38B 0.9900 . ?
C39A H39A 0.9900 . ?
C39A H39B 0.9900 . ?
C39A C40A 1.487(12) . ?
C40A H40A 0.9900 . ?
C40A H40B 0.9900 . ?
C41A H41A 0.9900 . ?
C41A H41B 0.9900 . ?
C41A C42A 1.487(12) . ?
C42A H42A 0.9900 . ?
C42A H42B 0.9900 . ?
O8B C36B 1.419(12) . ?
O8B C37B 1.426(12) . ?
O7B C35B 1.419(12) . ?
O7B C46B 1.429(12) . ?
O12B C45B 1.414(12) . ?
O12B C44B 1.417(12) . ?
O11B C43B 1.407(12) . ?
O11B C42B 1.418(12) . ?
O10B C41B 1.413(12) . ?
O10B C40B 1.418(12) . ?
O9B C39B 1.425(12) . ?
O9B C38B 1.422(12) . ?
C36B H36C 0.9900 . ?
C36B H36D 0.9900 . ?
C36B C35B 1.482(13) . ?
C35B H35C 0.9900 . ?
C35B H35D 0.9900 . ?
C46B H46C 0.9900 . ?
C46B H46D 0.9900 . ?
C46B C45B 1.485(13) . ?
C45B H45C 0.9900 . ?
C45B H45D 0.9900 . ?
C44B H44C 0.9900 . ?
C44B H44D 0.9900 . ?
C44B C43B 1.477(13) . ?
C43B H43C 0.9900 . ?
C43B H43D 0.9900 . ?
C42B H42C 0.9900 . ?
C42B H42D 0.9900 . ?
C42B C41B 1.482(13) . ?
C41B H41C 0.9900 . ?
C41B H41D 0.9900 . ?
C40B H40C 0.9900 . ?
C40B H40D 0.9900 . ?
C40B C39B 1.489(12) . ?
C39B H39C 0.9900 . ?
C39B H39D 0.9900 . ?
C38B H38C 0.9900 . ?
C38B H38D 0.9900 . ?
C38B C37B 1.482(13) . ?
C37B H37C 0.9900 . ?
C37B H37D 0.9900 . ?
C7B H7BA 0.9800 . ?
C7B H7BB 0.9800 . ?
C7B H7BC 0.9800 . ?
C6B H6BA 0.9800 . ?
C6B H6BB 0.9800 . ?
C6B H6BC 0.9800 . ?
Si1A C8A 1.91(5) . ?
C8A H8AA 0.9800 . ?
C8A H8AB 0.9800 . ?
C8A H8AC 0.9800 . ?

loop_
_geom_torsion_atom_site_label_1
_geom_torsion_atom_site_label_2
_geom_torsion_atom_site_label_3
_geom_torsion_atom_site_label_4
_geom_torsion
_geom_torsion_site_symmetry_1
_geom_torsion_site_symmetry_2
_geom_torsion_site_symmetry_3
_geom_torsion_site_symmetry_4
_geom_torsion_publ_flag
Nd1 C13 C14 Si4 -128.9(6) . . . . ?
Nd1 C13 C14 C15 68.1(5) . . . . ?
Nd1 C13 C12 Si3 128.2(6) . . . . ?
Nd1 C13 C12 C16 -67.3(6) . . . . ?
Nd1 C1 C5 C4 68.5(7) . . . . ?
Nd1 C1 C2 C3 -68.7(6) . . . . ?
Nd1 C1 Si1A C7A 55.8(16) . . . . ?
Nd1 C1 Si1A C6A -178.4(13) . . . . ?
Nd1 C1 Si1A C8A -62.5(16) . . . . ?
Nd1 C15 C14 Si4 128.2(7) . . . . ?
Nd1 C15 C14 C13 -69.6(5) . . . . ?
Nd1 C15 C16 C12 71.6(6) . . . . ?
Nd1 C5 C4 Si2 -127.7(7) . . . . ?
Nd1 C5 C4 C3 68.3(6) . . . . ?
Nd1 C3 C2 C1 69.2(7) . . . . ?
Nd1 C3 C4 Si2 126.5(6) . . . . ?
Nd1 C3 C4 C5 -68.7(6) . . . . ?
Nd1 C16 C12 Si3 -127.5(7) . . . . ?
Nd1 C16 C12 C13 69.5(5) . . . . ?
K1 O5 C30 C29 65.1(9) . . . . ?
K1 O5 C31 C32 -63.6(9) . . . . ?
K1 O2 C25 C26 27.5(12) . . . . ?
K1 O2 C24 C23 -30.0(13) . . . . ?
K1 O4 C28 C27 -36.6(11) . . . . ?
K1 O4 C29 C30 31.2(10) . . . . ?
K1 O1 C23 C24 -66.5(9) . . . . ?
K1 O1 C34 C33 61.1(10) . . . . ?
K1 O6 C32 C31 -25.6(12) . . . . ?
K1 O6 C33 C34 35.2(11) . . . . ?
K1 O3 C26 C25 66.4(9) . . . . ?
K1 O3 C27 C28 -63.2(9) . . . . ?
Si1B C1 C5 Nd1 118.1(12) . . . . ?
Si1B C1 C5 C4 -173.5(11) . . . . ?
Si1B C1 C2 Nd1 -117.2(11) . . . . ?
Si1B C1 C2 C3 174.1(10) . . . . ?
O5 C30 C29 O4 -64.0(11) . . . . ?
O2 C25 C26 O3 -65.7(12) . . . . ?
O1 C23 C24 O2 66.2(12) . . . . ?
O6 C32 C31 O5 61.0(12) . . . . ?
O6 C33 C34 O1 -65.7(12) . . . . ?
C1 C5 C4 Nd1 -68.2(7) . . . . ?
C1 C5 C4 Si2 164.1(7) . . . . ?
C1 C5 C4 C3 0.1(11) . . . . ?
O3 C27 C28 O4 67.1(11) . . . . ?
C15 C16 C12 Nd1 -70.7(6) . . . . ?
C15 C16 C12 Si3 161.8(7) . . . . ?
C15 C16 C12 C13 -1.1(9) . . . . ?
C10 Si2 C4 Nd1 62.1(6) . . . . ?
C10 Si2 C4 C5 163.9(8) . . . . ?
C10 Si2 C4 C3 -35.1(9) . . . . ?
C5 C1 C2 Nd1 69.1(7) . . . . ?
C5 C1 C2 C3 0.4(11) . . . . ?
C5 C1 Si1A C7A -47.2(17) . . . . ?
C5 C1 Si1A C6A 78.5(19) . . . . ?
C5 C1 Si1A C8A -165.5(13) . . . . ?
C14 C13 C12 Nd1 67.4(6) . . . . ?
C14 C13 C12 Si3 -164.4(6) . . . . ?
C14 C13 C12 C16 0.1(9) . . . . ?
C14 C15 C16 Nd1 -69.8(6) . . . . ?
C14 C15 C16 C12 1.8(10) . . . . ?
C2 C1 C5 Nd1 -68.8(7) . . . . ?
C2 C1 C5 C4 -0.3(11) . . . . ?
C2 C1 Si1A C7A 153.7(14) . . . . ?
C2 C1 Si1A C6A -80.5(18) . . . . ?
C2 C1 Si1A C8A 35.4(16) . . . . ?
C2 C3 C4 Nd1 68.8(6) . . . . ?
C2 C3 C4 Si2 -164.7(6) . . . . ?
C2 C3 C4 C5 0.1(10) . . . . ?
C22 Si4 C14 Nd1 145.2(6) . . . . ?
C22 Si4 C14 C13 -114.5(8) . . . . ?
C22 Si4 C14 C15 44.4(9) . . . . ?
C20 Si4 C14 Nd1 26.1(8) . . . . ?
C20 Si4 C14 C13 126.4(8) . . . . ?
C20 Si4 C14 C15 -74.6(9) . . . . ?
C19 Si3 C12 Nd1 110.7(6) . . . . ?
C19 Si3 C12 C13 11.9(8) . . . . ?
C19 Si3 C12 C16 -148.5(8) . . . . ?
C16 C15 C14 Nd1 67.9(6) . . . . ?
C16 C15 C14 Si4 -163.8(6) . . . . ?
C16 C15 C14 C13 -1.6(9) . . . . ?
C25 O2 C24 C23 178.2(10) . . . . ?
C23 O1 C34 C33 177.5(9) . . . . ?
C17 Si3 C12 Nd1 -11.1(8) . . . . ?
C17 Si3 C12 C13 -109.9(8) . . . . ?
C17 Si3 C12 C16 89.7(9) . . . . ?
C26 O3 C27 C28 -178.7(8) . . . . ?
C11 Si2 C4 Nd1 -62.8(7) . . . . ?
C11 Si2 C4 C5 39.0(10) . . . . ?
C11 Si2 C4 C3 -159.9(8) . . . . ?
C12 C13 C14 Nd1 -67.2(6) . . . . ?
C12 C13 C14 Si4 164.0(6) . . . . ?
C12 C13 C14 C15 0.9(9) . . . . ?
C32 O6 C33 C34 -174.1(9) . . . . ?
C27 O3 C26 C25 -174.9(8) . . . . ?
C21 Si4 C14 Nd1 -96.9(7) . . . . ?
C21 Si4 C14 C13 3.4(9) . . . . ?
C21 Si4 C14 C15 162.3(8) . . . . ?
C28 O4 C29 C30 -178.5(9) . . . . ?
C9 Si2 C4 Nd1 177.5(6) . . . . ?
C9 Si2 C4 C5 -80.7(10) . . . . ?
C9 Si2 C4 C3 80.4(9) . . . . ?
C30 O5 C31 C32 174.0(9) . . . . ?
C4 C3 C2 Nd1 -69.5(6) . . . . ?
C4 C3 C2 C1 -0.3(10) . . . . ?
C29 O4 C28 C27 173.4(8) . . . . ?
C18 Si3 C12 Nd1 -133.1(7) . . . . ?
C18 Si3 C12 C13 128.1(8) . . . . ?
C18 Si3 C12 C16 -32.3(10) . . . . ?
C31 O5 C30 C29 -174.1(8) . . . . ?
C33 O6 C32 C31 -175.2(9) . . . . ?
C34 O1 C23 C24 175.7(9) . . . . ?
C24 O2 C25 C26 178.4(10) . . . . ?
C53 C54 C55 C56 0.0 . . . . ?
C54 C53 C58 C57 0.0 . . . . ?
C54 C55 C56 C57 0.0 . . . . ?
C55 C56 C57 C58 0.0 . . . . ?
C56 C57 C58 C53 0.0 . . . . ?
C58 C53 C54 C55 0.0 . . . . ?
C47 C48 C49 C50 0.0 . . . . ?
C48 C47 C52 C51 0.0 . . . . ?
C48 C49 C50 C51 0.0 . . . . ?
C49 C50 C51 C52 0.0 . . . . ?
C50 C51 C52 C47 0.0 . . . . ?
C52 C47 C48 C49 0.0 . . . . ?
K2 O11A C43A C44A -67.6(13) . . . . ?
K2 O11A C42A C41A 57.9(15) . . . . ?
K2 O12A C44A C43A -26.1(18) . . . . ?
K2 O12A C45A C46A 24(2) . . . . ?
K2 O7A C46A C45A 67.8(15) . . . . ?
K2 O7A C35A C36A -57(2) . . . . ?
K2 O8A C36A C35A -38(2) . . . . ?
K2 O8A C37A C38A 27(2) . . . . ?
K2 O9A C38A C37A 66.8(18) . . . . ?
K2 O9A C39A C40A -66.4(17) . . . . ?
K2 O10A C40A C39A -23(2) . . . . ?
K2 O10A C41A C42A 36(2) . . . . ?
K2 O8B C36B C35B -27(4) . . . . ?
K2 O8B C37B C38B 16(3) . . . . ?
K2 O7B C35B C36B -59(3) . . . . ?
K2 O7B C46B C45B 64(3) . . . . ?
K2 O12B C45B C46B 30(3) . . . . ?
K2 O12B C44B C43B -15(3) . . . . ?
K2 O11B C43B C44B -68(2) . . . . ?
K2 O11B C42B C41B 65.9(19) . . . . ?
K2 O10B C41B C42B 38(2) . . . . ?
K2 O10B C40B C39B -30(3) . . . . ?
K2 O9B C39B C40B -67.3(19) . . . . ?
K2 O9B C38B C37B 66(2) . . . . ?
O11A C43A C44A O12A 65.0(19) . . . . ?
O12A C45A C46A O7A -62(2) . . . . ?
O7A C35A C36A O8A 65(3) . . . . ?
O8A C37A C38A O9A -64(3) . . . . ?
O9A C39A C40A O10A 62(2) . . . . ?
O10A C41A C42A O11A -65(2) . . . . ?
C43A O11A C42A C41A 173.6(15) . . . . ?
C44A O12A C45A C46A 179.7(16) . . . . ?
C45A O12A C44A C43A 178.9(16) . . . . ?
C46A O7A C35A C36A -177.0(18) . . . . ?
C35A O7A C46A C45A -171.6(18) . . . . ?
C36A O8A C37A C38A 174.0(18) . . . . ?
C37A O8A C36A C35A 174.9(18) . . . . ?
C38A O9A C39A C40A 177.2(17) . . . . ?
C39A O9A C38A C37A -176.6(17) . . . . ?
C40A O10A C41A C42A -174.0(15) . . . . ?
C41A O10A C40A C39A -174.4(16) . . . . ?
C42A O11A C43A C44A 175.4(14) . . . . ?
O8B C36B C35B O7B 54(4) . . . . ?
O7B C46B C45B O12B -66(4) . . . . ?
O12B C44B C43B O11B 63(4) . . . . ?
O11B C42B C41B O10B -72(3) . . . . ?
O10B C40B C39B O9B 64(3) . . . . ?
O9B C38B C37B O8B -58(3) . . . . ?
C36B O8B C37B C38B 179(3) . . . . ?
C35B O7B C46B C45B -170(3) . . . . ?
C46B O7B C35B C36B -177(3) . . . . ?
C45B O12B C44B C43B -171(3) . . . . ?
C44B O12B C45B C46B -173(3) . . . . ?
C43B O11B C42B C41B 174(2) . . . . ?
C42B O11B C43B C44B 177(2) . . . . ?
C41B O10B C40B C39B -178(2) . . . . ?
C40B O10B C41B C42B -171(2) . . . . ?
C39B O9B C38B C37B -173(2) . . . . ?
C38B O9B C39B C40B 177(2) . . . . ?
C37B O8B C36B C35B 168(3) . . . . ?
Si1A C1 C5 Nd1 129.3(11) . . . . ?
Si1A C1 C5 C4 -162.3(10) . . . . ?
Si1A C1 C2 Nd1 -127.9(9) . . . . ?
Si1A C1 C2 C3 163.4(9) . . . . ?
